data_7701759
loop_
_publ_author_name
'Zhao, Na'
'Li, Yu'
'Gu, Jin-Zhong'
'Kirillova, Marina V.'
'Kirillov, Alexander M.'

_publ_section_title
;
 Hydrothermal generation, structural versatility and properties of
 metal(ii)-organic architectures driven by a pyridine-tricarboxylic acid.
;
_journal_issue 23
_journal_name_full 'Dalton transactions (Cambridge, England : 2003)'
_journal_page_first 8361
_journal_page_last 8374
_journal_paper_doi 10.1039/c9dt01253b
_journal_volume 48
_journal_year 2019
_chemical_formula_sum 'C120 H103 N15 O44 Zn5'
_chemical_formula_weight 2786.02
_space_group_crystal_system triclinic
_space_group_IT_number 2
_space_group_name_Hall '-P 1'
_space_group_name_H-M_alt 'P -1'
_atom_sites_solution_hydrogens mixed
_audit_creation_method SHELXL-2014/7
_audit_update_record
;
2018-10-30 deposited with the CCDC.	2019-05-13 downloaded from the CCDC.
;
_cell_angle_alpha 110.959(6)
_cell_angle_beta 91.709(5)
_cell_angle_gamma 103.207(5)
_cell_formula_units_Z 2
_cell_length_a 13.9345(8)
_cell_length_b 18.3083(11)
_cell_length_c 24.7863(15)
_cell_measurement_reflns_used 39538
_cell_measurement_temperature 293(2)
_cell_measurement_theta_max 25.050
_cell_measurement_theta_min 3.253
_cell_volume 5705.4(7)
_computing_cell_refinement 'Bruker SAINT'
_computing_data_collection 'Bruker APEX2'
_computing_data_reduction 'Bruker SAINT'
_computing_molecular_graphics 'Bruker SHELXTL'
_computing_publication_material 'Bruker SHELXTL'
_computing_structure_refinement 'SHELXL-2014/7 (Sheldrick, 2014)'
_computing_structure_solution 'SHELXL-2014/7 (Sheldrick, 2014)'
_diffrn_ambient_temperature 293(2)
_diffrn_measured_fraction_theta_full 0.998
_diffrn_measured_fraction_theta_max 0.998
_diffrn_measurement_device_type 'Bruker APE-II CCD'
_diffrn_measurement_method '\f and \w scans'
_diffrn_radiation_type MoK\a
_diffrn_radiation_wavelength 0.71073
_diffrn_reflns_av_R_equivalents 0.0737
_diffrn_reflns_av_unetI/netI 0.1448
_diffrn_reflns_Laue_measured_fraction_full 0.998
_diffrn_reflns_Laue_measured_fraction_max 0.998
_diffrn_reflns_limit_h_max 16
_diffrn_reflns_limit_h_min -16
_diffrn_reflns_limit_k_max 21
_diffrn_reflns_limit_k_min -21
_diffrn_reflns_limit_l_max 29
_diffrn_reflns_limit_l_min -29
_diffrn_reflns_number 39538
_diffrn_reflns_point_group_measured_fraction_full 0.998
_diffrn_reflns_point_group_measured_fraction_max 0.998
_diffrn_reflns_theta_full 25.050
_diffrn_reflns_theta_max 25.050
_diffrn_reflns_theta_min 3.253
_diffrn_source 'fine-focus sealed tube'
_exptl_absorpt_coefficient_mu 1.138
_exptl_absorpt_correction_T_max 0.796
_exptl_absorpt_correction_T_min 0.756
_exptl_absorpt_correction_type multi-scan
_exptl_absorpt_process_details SADABS
_exptl_crystal_colour colourless
_exptl_crystal_density_diffrn 1.622
_exptl_crystal_description block
_exptl_crystal_F_000 2860
_exptl_crystal_size_max 0.260
_exptl_crystal_size_mid 0.220
_exptl_crystal_size_min 0.210
_exptl_transmission_factor_max 0.787
_exptl_transmission_factor_min 0.781
_refine_diff_density_max 1.367
_refine_diff_density_min -0.890
_refine_diff_density_rms 0.104
_refine_ls_extinction_method none
_refine_ls_goodness_of_fit_ref 1.201
_refine_ls_hydrogen_treatment constr
_refine_ls_matrix_type full
_refine_ls_number_parameters 1660
_refine_ls_number_reflns 20233
_refine_ls_number_restraints 20
_refine_ls_restrained_S_all 1.201
_refine_ls_R_factor_all 0.1942
_refine_ls_R_factor_gt 0.0864
_refine_ls_shift/su_max 0.001
_refine_ls_shift/su_mean 0.000
_refine_ls_structure_factor_coef Fsqd
_refine_ls_weighting_details 'w=1/[\s^2^(Fo^2^)] where P=(Fo^2^+2Fc^2^)/3'
_refine_ls_weighting_scheme calc
_refine_ls_wR_factor_gt 0.1083
_refine_ls_wR_factor_ref 0.1453
_reflns_Friedel_coverage 0.000
_reflns_number_gt 8175
_reflns_number_total 20233
_reflns_threshold_expression 'I > 2\s(I)'
_cod_data_source_file c9dt01253b2.cif
_cod_data_source_block 353-15Zn
_cod_original_cell_volume 5705.4(6)
_cod_database_code 7701759
_shelx_shelxl_version_number 2014/7
_shelx_space_group_comment
;
The symmetry employed for this shelxl refinement is uniquely defined
by the following loop, which should always be used as a source of
symmetry information in preference to the above space-group names.
They are only intended as comments.
;
_shelx_estimated_absorpt_t_min 0.756
_shelx_estimated_absorpt_t_max 0.796

loop_
_space_group_symop_operation_xyz
'x, y, z'
'-x, -y, -z'

loop_
_atom_site_label
_atom_site_type_symbol
_atom_site_fract_x
_atom_site_fract_y
_atom_site_fract_z
_atom_site_U_iso_or_equiv
_atom_site_adp_type
_atom_site_occupancy
_atom_site_site_symmetry_order
_atom_site_calc_flag
_atom_site_refinement_flags_posn
_atom_site_refinement_flags_adp
Zn1 Zn 0.67218(7) 0.39031(6) 0.39598(5) 0.0294(3) Uani 1 1 d . .
Zn2 Zn 0.86969(7) 0.59204(7) 0.19886(5) 0.0332(3) Uani 1 1 d . .
Zn3 Zn 0.48869(7) 0.19696(7) 0.60856(5) 0.0395(3) Uani 1 1 d . .
Zn4 Zn 0.70069(6) -0.00587(6) 0.18303(4) 0.0271(3) Uani 1 1 d . .
Zn5 Zn 1.09468(7) 0.80660(7) 0.01065(4) 0.0314(3) Uani 1 1 d . .
N1 N 0.5596(4) 0.2842(4) 0.3833(3) 0.0208(16) Uani 1 1 d . .
N2 N 0.8121(5) 0.4703(5) 0.4150(4) 0.042(2) Uani 1 1 d . .
N3 N 0.6952(5) 0.4361(5) 0.4888(3) 0.041(2) Uani 1 1 d . .
N4 N 0.7525(5) 0.4861(4) 0.1846(3) 0.0282(18) Uani 1 1 d . .
N5 N 1.0092(5) 0.6747(5) 0.2206(3) 0.038(2) Uani 1 1 d . .
N6 N 0.8892(5) 0.6434(5) 0.2929(3) 0.036(2) Uani 1 1 d . .
N7 N 0.3743(4) 0.0885(4) 0.5898(3) 0.0268(18) Uani 1 1 d . .
N8 N 0.6280(5) 0.2816(5) 0.6422(5) 0.053(3) Uani 1 1 d . .
N9 N 0.4923(5) 0.2347(5) 0.7037(4) 0.047(2) Uani 1 1 d . .
N10 N 0.8107(4) 0.1049(4) 0.2035(3) 0.0243(17) Uani 1 1 d . .
N11 N 0.6976(5) -0.0515(5) 0.0883(3) 0.0350(19) Uani 1 1 d . .
N12 N 0.5627(4) -0.0937(4) 0.1528(3) 0.0271(17) Uani 1 1 d . .
N13 N 0.9894(5) 0.6978(4) -0.0079(3) 0.0307(18) Uani 1 1 d . .
N14 N 1.1004(5) 0.8543(4) 0.1044(3) 0.0326(19) Uani 1 1 d . .
N15 N 1.2338(5) 0.8939(4) 0.0377(3) 0.0332(19) Uani 1 1 d . .
O1 O 0.7515(3) 0.2988(3) 0.3778(3) 0.0300(15) Uani 1 1 d . .
O2 O 0.7336(3) 0.1653(3) 0.3473(2) 0.0278(14) Uani 1 1 d . .
O3 O 0.3183(4) 0.3874(4) 0.5114(3) 0.0527(19) Uani 1 1 d . .
O4 O 0.3955(4) 0.2907(4) 0.5069(2) 0.0442(18) Uani 1 1 d . .
O5 O -0.0490(4) 0.2362(4) 0.4448(3) 0.050(2) Uani 1 1 d . .
O6 O -0.0779(4) 0.1656(4) 0.3481(3) 0.0426(17) Uani 1 1 d . .
H6 H -0.1365 0.1606 0.3532 0.064 Uiso 1 1 calc R U
O7 O 0.6692(3) 0.3742(3) 0.3058(2) 0.0359(15) Uani 1 1 d . .
H1W H 0.6646 0.3267 0.2857 0.043 Uiso 1 1 d R U
H2W H 0.6449 0.4124 0.3049 0.043 Uiso 1 1 d R U
O8 O 0.5859(4) 0.4729(3) 0.4050(2) 0.0373(16) Uani 1 1 d . .
H3W H 0.6085 0.5138 0.4341 0.045 Uiso 1 1 d R U
H4W H 0.5877 0.4803 0.3730 0.045 Uiso 1 1 d R U
O9 O 0.9478(4) 0.4996(4) 0.1841(3) 0.0409(17) Uani 1 1 d . .
O10 O 0.9256(4) 0.3650(4) 0.1521(3) 0.0427(17) Uani 1 1 d . .
O11 O 0.5916(4) 0.4964(4) 0.3025(3) 0.0365(16) Uani 1 1 d . .
O12 O 0.5064(4) 0.5861(4) 0.3048(3) 0.062(2) Uani 1 1 d . .
O13 O 0.1405(4) 0.4289(5) 0.2452(3) 0.065(2) Uani 1 1 d . .
O14 O 0.1131(4) 0.3646(5) 0.1506(3) 0.067(2) Uani 1 1 d . .
H1 H 0.0520 0.3642 0.1509 0.080 Uiso 1 1 d R U
O15 O 0.8707(4) 0.5738(3) 0.1065(2) 0.0379(16) Uani 1 1 d . .
H5W H 0.8374 0.6007 0.0980 0.046 Uiso 1 1 d R U
H6W H 0.8924 0.5530 0.1284 0.046 Uiso 1 1 d R U
O16 O 0.7823(4) 0.6741(3) 0.2039(2) 0.0375(16) Uani 1 1 d . .
H7W H 0.7887 0.6889 0.1763 0.045 Uiso 1 1 d R U
H8W H 0.8110 0.7190 0.2309 0.045 Uiso 1 1 d R U
O17 O 0.5512(4) -0.0280(4) 0.5558(3) 0.056(2) Uani 1 1 d . .
O18 O 0.5694(4) 0.1061(4) 0.5891(3) 0.050(2) Uani 1 1 d . .
O19 O 0.1963(4) 0.0875(4) 0.7105(3) 0.0417(17) Uani 1 1 d . .
O20 O 0.1264(5) 0.1839(4) 0.7103(3) 0.054(2) Uani 1 1 d . .
O21 O -0.2367(4) 0.0337(5) 0.6406(4) 0.071(2) Uani 1 1 d . .
O22 O -0.2628(4) -0.0414(6) 0.5460(3) 0.088(3) Uani 1 1 d . .
H2 H -0.3201 -0.0375 0.5483 0.132 Uiso 1 1 calc R U
O23 O 0.4998(4) 0.1899(4) 0.5196(3) 0.0506(19) Uani 1 1 d . .
H9W H 0.4555 0.1522 0.4976 0.061 Uiso 1 1 d R U
H10W H 0.5198 0.1658 0.5396 0.061 Uiso 1 1 d R U
O24 O 0.3980(4) 0.2745(3) 0.6127(2) 0.0398(16) Uani 1 1 d . .
H11W H 0.3950 0.2822 0.5822 0.048 Uiso 1 1 d R U
H12W H 0.4286 0.3193 0.6391 0.048 Uiso 1 1 d R U
O25 O 0.6130(4) 0.0802(4) 0.1949(3) 0.0409(17) Uani 1 1 d . .
O26 O 0.6215(4) 0.2098(4) 0.2228(3) 0.054(2) Uani 1 1 d . .
O27 O 1.0849(4) 0.0222(4) 0.0987(3) 0.0532(19) Uani 1 1 d . .
O28 O 0.9982(4) 0.1087(4) 0.0950(3) 0.0419(17) Uani 1 1 d . .
O29 O 1.4282(4) 0.1768(4) 0.1982(4) 0.077(3) Uani 1 1 d . .
H5 H 1.4888 0.1893 0.1997 0.115 Uiso 1 1 calc R U
O30 O 1.4540(4) 0.2962(4) 0.2709(3) 0.056(2) Uani 1 1 d . .
O31 O 0.7961(3) -0.0797(3) 0.1814(2) 0.0359(16) Uani 1 1 d . .
H13W H 0.7718 -0.1255 0.1574 0.043 Uiso 1 1 d R U
H14W H 0.7984 -0.0822 0.2150 0.043 Uiso 1 1 d R U
O32 O 0.6889(3) 0.0057(3) 0.2720(2) 0.0327(15) Uani 1 1 d . .
H15W H 0.7267 -0.0169 0.2819 0.039 Uiso 1 1 d R U
H16W H 0.7027 0.0548 0.2953 0.039 Uiso 1 1 d R U
O33 O 1.1845(4) 0.7239(4) 0.0014(3) 0.0401(17) Uani 1 1 d . .
O34 O 1.1765(4) 0.5914(4) -0.0269(3) 0.0529(19) Uani 1 1 d . .
O35 O 0.7118(5) 0.7797(4) 0.0959(3) 0.057(2) Uani 1 1 d . .
O36 O 0.8007(4) 0.6970(4) 0.1014(2) 0.0376(16) Uani 1 1 d . .
O37 O 0.3677(4) 0.6233(4) -0.0013(3) 0.074(3) Uani 1 1 d . .
H7 H 0.3051 0.6126 -0.0093 0.089 Uiso 1 1 d R U
O38 O 0.3457(4) 0.5012(4) -0.0692(3) 0.0553(19) Uani 1 1 d . .
O39 O 1.1081(4) 0.7916(4) -0.0788(2) 0.0383(16) Uani 1 1 d . .
H17W H 1.0596 0.7572 -0.0997 0.046 Uiso 1 1 d R U
H18W H 1.0751 0.8227 -0.0840 0.046 Uiso 1 1 d R U
O40 O 0.9997(4) 0.8811(4) 0.0113(2) 0.0402(16) Uani 1 1 d . .
H19W H 1.0240 0.9268 0.0354 0.048 Uiso 1 1 d R U
H20W H 1.0004 0.8844 -0.0220 0.048 Uiso 1 1 d R U
O41 O 0.2118(6) 0.7245(6) 0.5035(4) 0.134(4) Uani 1 1 d . .
H21W H 0.1612 0.7367 0.5191 0.161 Uiso 1 1 d R U
H22W H 0.2220 0.7181 0.5353 0.161 Uiso 1 1 d R U
O42 O 0.2290(12) 0.8482(11) 0.4293(9) 0.415(13) Uani 1 1 d . .
H23W H 0.2887 0.8622 0.4231 0.498 Uiso 1 1 d R U
H24W H 0.2239 0.8169 0.4481 0.498 Uiso 1 1 d R U
O43 O 0.4023(10) 0.9233(9) 0.3040(6) 0.252(7) Uani 1 1 d . .
H25W H 0.4105 0.9144 0.3350 0.302 Uiso 1 1 d R U
H26W H 0.3526 0.9361 0.3205 0.302 Uiso 1 1 d R U
O44 O 0.950(5) 0.332(5) 0.368(3) 1.30(6) Uani 1 1 d . U
H27W H 0.8890 0.3217 0.3732 1.564 Uiso 1 1 d R U
H28W H 0.9391 0.2828 0.3646 1.564 Uiso 1 1 d R U
C1 C 0.7010(5) 0.2281(5) 0.3630(4) 0.023(2) Uani 1 1 d . .
C2 C 0.5909(5) 0.2154(5) 0.3657(4) 0.022(2) Uani 1 1 d . .
C3 C 0.5247(5) 0.1389(5) 0.3504(4) 0.029(2) Uani 1 1 d . .
H3 H 0.5465 0.0919 0.3360 0.034 Uiso 1 1 calc R U
C4 C 0.4255(5) 0.1356(5) 0.3576(4) 0.034(2) Uani 1 1 d . .
H4A H 0.3798 0.0858 0.3482 0.040 Uiso 1 1 calc R U
C5 C 0.3939(5) 0.2076(6) 0.3790(4) 0.027(2) Uani 1 1 d . .
C6 C 0.4639(5) 0.2793(5) 0.3888(3) 0.023(2) Uani 1 1 d . .
H6A H 0.4430 0.3267 0.3999 0.028 Uiso 1 1 calc R U
C7 C 0.2879(5) 0.2045(5) 0.3864(4) 0.024(2) Uani 1 1 d . .
C8 C 0.2582(6) 0.2582(5) 0.4348(4) 0.025(2) Uani 1 1 d . .
C9 C 0.3294(6) 0.3180(6) 0.4880(4) 0.031(2) Uani 1 1 d . .
C10 C 0.1584(5) 0.2575(5) 0.4372(3) 0.027(2) Uani 1 1 d . .
H10 H 0.1394 0.2947 0.4689 0.032 Uiso 1 1 calc R U
C11 C 0.0867(5) 0.2013(5) 0.3922(4) 0.025(2) Uani 1 1 d . .
C12 C -0.0205(6) 0.2029(6) 0.3999(5) 0.039(3) Uani 1 1 d . .
C13 C 0.1141(5) 0.1455(5) 0.3437(3) 0.023(2) Uani 1 1 d . .
H13 H 0.0663 0.1074 0.3139 0.028 Uiso 1 1 calc R U
C14 C 0.2130(5) 0.1481(5) 0.3413(4) 0.027(2) Uani 1 1 d . .
H14 H 0.2316 0.1117 0.3089 0.032 Uiso 1 1 calc R U
C15 C 0.8700(6) 0.4796(6) 0.3758(5) 0.058(3) Uani 1 1 d . .
H15A H 0.8445 0.4512 0.3368 0.069 Uiso 1 1 calc R U
C16 C 0.9682(7) 0.5295(7) 0.3882(6) 0.079(4) Uani 1 1 d . .
H16A H 1.0075 0.5340 0.3593 0.094 Uiso 1 1 calc R U
C17 C 1.0012(8) 0.5712(7) 0.4472(6) 0.070(4) Uani 1 1 d . .
H17 H 1.0652 0.6050 0.4583 0.084 Uiso 1 1 calc R U
C18 C 0.9443(7) 0.5645(7) 0.4889(5) 0.065(3) Uani 1 1 d . .
H18 H 0.9672 0.5945 0.5280 0.078 Uiso 1 1 calc R U
C19 C 0.8469(6) 0.5097(6) 0.4711(5) 0.040(3) Uani 1 1 d . .
C20 C 0.7805(7) 0.4965(6) 0.5119(4) 0.046(3) Uani 1 1 d . .
C21 C 0.8008(8) 0.5362(7) 0.5715(5) 0.064(3) Uani 1 1 d . .
H21 H 0.8607 0.5751 0.5869 0.077 Uiso 1 1 calc R U
C22 C 0.7350(9) 0.5202(7) 0.6095(5) 0.070(4) Uani 1 1 d . .
H22 H 0.7503 0.5474 0.6496 0.084 Uiso 1 1 calc R U
C23 C 0.6440(8) 0.4610(8) 0.5849(5) 0.069(4) Uani 1 1 d . .
H23A H 0.5960 0.4495 0.6081 0.083 Uiso 1 1 calc R U
C24 C 0.6290(7) 0.4206(7) 0.5245(4) 0.055(3) Uani 1 1 d . .
H24A H 0.5702 0.3807 0.5079 0.066 Uiso 1 1 calc R U
C25 C 0.8928(7) 0.4276(6) 0.1670(4) 0.038(2) Uani 1 1 d . .
C26 C 0.7823(5) 0.4159(5) 0.1661(4) 0.024(2) Uani 1 1 d . .
C27 C 0.7149(6) 0.3437(5) 0.1523(4) 0.036(2) Uani 1 1 d . .
H27 H 0.7368 0.2967 0.1396 0.043 Uiso 1 1 calc R U
C28 C 0.6150(6) 0.3372(6) 0.1564(4) 0.034(2) Uani 1 1 d . .
H28A H 0.5703 0.2869 0.1465 0.041 Uiso 1 1 calc R U
C29 C 0.5827(6) 0.4085(5) 0.1759(3) 0.028(2) Uani 1 1 d . .
C30 C 0.6553(5) 0.4812(5) 0.1881(3) 0.030(2) Uani 1 1 d . .
H30 H 0.6350 0.5290 0.1994 0.036 Uiso 1 1 calc R U
C31 C 0.4772(5) 0.4049(6) 0.1834(4) 0.027(2) Uani 1 1 d . .
C32 C 0.4502(6) 0.4587(5) 0.2315(4) 0.028(2) Uani 1 1 d . .
C33 C 0.5243(6) 0.5177(5) 0.2839(4) 0.031(2) Uani 1 1 d . .
C34 C 0.3495(6) 0.4549(6) 0.2352(4) 0.040(3) Uani 1 1 d . .
H34 H 0.3318 0.4914 0.2679 0.048 Uiso 1 1 calc R U
C35 C 0.2741(6) 0.3988(6) 0.1922(4) 0.037(2) Uani 1 1 d . .
C36 C 0.1725(6) 0.4013(6) 0.1974(4) 0.037(2) Uani 1 1 d . .
C37 C 0.3041(6) 0.3474(6) 0.1458(4) 0.036(2) Uani 1 1 d . .
H37 H 0.2557 0.3098 0.1161 0.043 Uiso 1 1 calc R U
C38 C 0.4017(6) 0.3470(5) 0.1397(4) 0.036(2) Uani 1 1 d . .
H38 H 0.4180 0.3092 0.1072 0.043 Uiso 1 1 calc R U
C39 C 1.0717(7) 0.6834(7) 0.1806(5) 0.063(3) Uani 1 1 d . .
H39A H 1.0529 0.6526 0.1411 0.076 Uiso 1 1 calc R U
C40 C 1.1657(8) 0.7400(8) 0.2002(6) 0.077(4) Uani 1 1 d . .
H40A H 1.2075 0.7469 0.1729 0.093 Uiso 1 1 calc R U
C41 C 1.1965(8) 0.7839(8) 0.2566(6) 0.073(4) Uani 1 1 d . .
H41 H 1.2584 0.8209 0.2686 0.087 Uiso 1 1 calc R U
C42 C 1.1345(7) 0.7727(6) 0.2960(5) 0.057(3) Uani 1 1 d . .
H42 H 1.1541 0.8016 0.3357 0.068 Uiso 1 1 calc R U
C43 C 1.0426(6) 0.7184(6) 0.2769(5) 0.040(3) Uani 1 1 d . .
C44 C 0.9736(6) 0.7019(6) 0.3167(4) 0.036(2) Uani 1 1 d . .
C45 C 0.9938(7) 0.7437(7) 0.3776(5) 0.057(3) Uani 1 1 d . .
H45 H 1.0548 0.7807 0.3938 0.068 Uiso 1 1 calc R U
C46 C 0.9240(8) 0.7301(7) 0.4127(5) 0.069(4) Uani 1 1 d . .
H46 H 0.9353 0.7598 0.4526 0.083 Uiso 1 1 calc R U
C47 C 0.8346(8) 0.6701(7) 0.3876(4) 0.058(3) Uani 1 1 d . .
H47 H 0.7865 0.6587 0.4106 0.069 Uiso 1 1 calc R U
C48 C 0.8198(7) 0.6284(7) 0.3276(4) 0.049(3) Uani 1 1 d . .
H48 H 0.7607 0.5891 0.3107 0.059 Uiso 1 1 calc R U
C49 C 0.5188(6) 0.0352(6) 0.5731(5) 0.042(3) Uani 1 1 d . .
C50 C 0.4074(6) 0.0204(6) 0.5735(4) 0.032(2) Uani 1 1 d . .
C51 C 0.3444(6) -0.0529(6) 0.5619(4) 0.039(2) Uani 1 1 d . .
H51 H 0.3688 -0.0986 0.5513 0.047 Uiso 1 1 calc R U
C52 C 0.2446(6) -0.0606(5) 0.5656(4) 0.031(2) Uani 1 1 d . .
H52 H 0.2016 -0.1114 0.5570 0.037 Uiso 1 1 calc R U
C53 C 0.2089(5) 0.0075(5) 0.5823(3) 0.022(2) Uani 1 1 d . .
C54 C 0.2780(5) 0.0818(5) 0.5935(3) 0.022(2) Uani 1 1 d . .
H54 H 0.2553 0.1284 0.6040 0.027 Uiso 1 1 calc R U
C55 C 0.1018(6) 0.0037(5) 0.5867(4) 0.029(2) Uani 1 1 d . .
C56 C 0.0700(5) 0.0577(5) 0.6342(4) 0.023(2) Uani 1 1 d . .
C57 C 0.1372(6) 0.1152(5) 0.6887(4) 0.025(2) Uani 1 1 d . .
C58 C -0.0320(5) 0.0542(5) 0.6349(4) 0.031(2) Uani 1 1 d . .
H58 H -0.0530 0.0904 0.6664 0.037 Uiso 1 1 calc R U
C59 C -0.1006(6) -0.0018(6) 0.5900(4) 0.033(2) Uani 1 1 d . .
C60 C -0.2104(7) 0.0013(7) 0.5944(4) 0.045(3) Uani 1 1 d . .
C61 C -0.0677(6) -0.0544(6) 0.5442(4) 0.048(3) Uani 1 1 d . .
H61 H -0.1146 -0.0924 0.5138 0.057 Uiso 1 1 calc R U
C62 C 0.0315(6) -0.0543(5) 0.5405(4) 0.036(2) Uani 1 1 d . .
H62 H 0.0509 -0.0912 0.5087 0.043 Uiso 1 1 calc R U
C63 C 0.6926(7) 0.2966(7) 0.6081(6) 0.082(4) Uani 1 1 d . .
H63 H 0.6757 0.2712 0.5680 0.098 Uiso 1 1 calc R U
C64 C 0.7897(9) 0.3516(8) 0.6307(6) 0.083(3) Uani 1 1 d . U
H64 H 0.8372 0.3618 0.6070 0.099 Uiso 1 1 calc R U
C65 C 0.8058(9) 0.3875(8) 0.6903(6) 0.083(3) Uani 1 1 d . U
H65 H 0.8668 0.4241 0.7073 0.099 Uiso 1 1 calc R U
C66 C 0.7372(8) 0.3727(7) 0.7267(6) 0.073(4) Uani 1 1 d . .
H66 H 0.7524 0.3983 0.7669 0.087 Uiso 1 1 calc R U
C67 C 0.6454(8) 0.3193(7) 0.7026(6) 0.064(4) Uani 1 1 d . .
C68 C 0.5686(8) 0.2955(7) 0.7340(5) 0.056(3) Uani 1 1 d . .
C69 C 0.5766(10) 0.3330(8) 0.7936(6) 0.093(5) Uani 1 1 d . .
H69 H 0.6341 0.3719 0.8143 0.112 Uiso 1 1 calc R U
C70 C 0.4951(11) 0.3111(9) 0.8230(6) 0.098(4) Uani 1 1 d . U
H70 H 0.4941 0.3382 0.8626 0.117 Uiso 1 1 calc R U
C71 C 0.4153(11) 0.2452(9) 0.7880(6) 0.096(4) Uani 1 1 d . U
H71 H 0.3623 0.2251 0.8050 0.115 Uiso 1 1 calc R U
C72 C 0.4169(8) 0.2128(7) 0.7311(5) 0.062(3) Uani 1 1 d . .
H72 H 0.3619 0.1722 0.7089 0.074 Uiso 1 1 calc R U
C73 C 0.6603(6) 0.1520(6) 0.2120(4) 0.029(2) Uani 1 1 d . .
C74 C 0.7727(5) 0.1691(5) 0.2159(4) 0.025(2) Uani 1 1 d . .
C75 C 0.8331(5) 0.2485(5) 0.2328(4) 0.028(2) Uani 1 1 d . .
H75 H 0.8051 0.2923 0.2431 0.034 Uiso 1 1 calc R U
C76 C 0.9347(5) 0.2601(5) 0.2338(4) 0.029(2) Uani 1 1 d . .
H76 H 0.9766 0.3116 0.2441 0.034 Uiso 1 1 calc R U
C77 C 0.9726(5) 0.1920(5) 0.2190(3) 0.020(2) Uani 1 1 d . .
C78 C 0.9081(5) 0.1169(5) 0.2053(3) 0.023(2) Uani 1 1 d . .
H78 H 0.9345 0.0723 0.1970 0.028 Uiso 1 1 calc R U
C79 C 1.0820(5) 0.2027(5) 0.2200(3) 0.0192(19) Uani 1 1 d . .
C80 C 1.1227(5) 0.1509(5) 0.1765(4) 0.024(2) Uani 1 1 d . .
C81 C 1.0638(6) 0.0876(6) 0.1191(4) 0.029(2) Uani 1 1 d . .
C82 C 1.2262(5) 0.1590(5) 0.1821(4) 0.029(2) Uani 1 1 d . .
H82 H 1.2536 0.1222 0.1547 0.035 Uiso 1 1 calc R U
C83 C 1.2870(5) 0.2225(5) 0.2290(4) 0.029(2) Uani 1 1 d . .
C84 C 1.3996(6) 0.2359(7) 0.2359(5) 0.040(3) Uani 1 1 d . .
C85 C 1.2468(6) 0.2746(5) 0.2711(4) 0.032(2) Uani 1 1 d . .
H85 H 1.2877 0.3167 0.3024 0.038 Uiso 1 1 calc R U
C86 C 1.1445(5) 0.2638(5) 0.2667(4) 0.027(2) Uani 1 1 d . .
H86 H 1.1174 0.2985 0.2958 0.033 Uiso 1 1 calc R U
C87 C 1.1374(6) 0.6513(6) -0.0160(4) 0.036(2) Uani 1 1 d . .
C88 C 1.0262(7) 0.6327(6) -0.0213(4) 0.034(2) Uani 1 1 d . .
C89 C 0.9671(7) 0.5571(6) -0.0381(4) 0.046(3) Uani 1 1 d . .
H89 H 0.9958 0.5137 -0.0496 0.055 Uiso 1 1 calc R U
C90 C 0.8653(7) 0.5419(6) -0.0388(4) 0.043(3) Uani 1 1 d . .
H90 H 0.8257 0.4894 -0.0494 0.052 Uiso 1 1 calc R U
C91 C 0.8242(6) 0.6077(5) -0.0232(3) 0.027(2) Uani 1 1 d . .
C92 C 0.8910(6) 0.6845(5) -0.0098(3) 0.029(2) Uani 1 1 d . .
H92 H 0.8644 0.7289 -0.0017 0.035 Uiso 1 1 calc R U
C93 C 0.7180(6) 0.5975(5) -0.0227(4) 0.027(2) Uani 1 1 d . .
C94 C 0.6736(6) 0.6497(5) 0.0198(4) 0.030(2) Uani 1 1 d . .
C95 C 0.7333(6) 0.7145(6) 0.0771(4) 0.032(2) Uani 1 1 d . .
C96 C 0.5704(6) 0.6410(5) 0.0165(4) 0.032(2) Uani 1 1 d . .
H96 H 0.5438 0.6776 0.0445 0.039 Uiso 1 1 calc R U
C97 C 0.5084(6) 0.5764(6) -0.0296(4) 0.037(3) Uani 1 1 d . .
C98 C 0.4025(7) 0.5668(6) -0.0346(4) 0.045(3) Uani 1 1 d . .
C99 C 0.5523(6) 0.5233(6) -0.0709(4) 0.042(3) Uani 1 1 d . .
H99 H 0.5118 0.4791 -0.1010 0.051 Uiso 1 1 calc R U
C100 C 0.6527(6) 0.5346(6) -0.0681(4) 0.041(2) Uani 1 1 d . .
H100 H 0.6786 0.4993 -0.0975 0.050 Uiso 1 1 calc R U
C101 C 1.0278(6) 0.8377(6) 0.1353(4) 0.040(3) Uani 1 1 d . .
H101 H 0.9708 0.7972 0.1159 0.048 Uiso 1 1 calc R U
C102 C 1.0333(7) 0.8770(7) 0.1939(5) 0.052(3) Uani 1 1 d . .
H102 H 0.9812 0.8634 0.2140 0.062 Uiso 1 1 calc R U
C103 C 1.1189(7) 0.9386(6) 0.2235(4) 0.051(3) Uani 1 1 d . .
H103 H 1.1248 0.9668 0.2635 0.061 Uiso 1 1 calc R U
C104 C 1.1922(7) 0.9555(6) 0.1923(4) 0.046(3) Uani 1 1 d . .
H104 H 1.2502 0.9952 0.2112 0.055 Uiso 1 1 calc R U
C105 C 1.1834(6) 0.9159(5) 0.1338(4) 0.032(2) Uani 1 1 d . .
C106 C 1.2590(6) 0.9325(6) 0.0946(4) 0.032(2) Uani 1 1 d . .
C107 C 1.3517(6) 0.9881(6) 0.1179(5) 0.046(3) Uani 1 1 d . .
H107 H 1.3679 1.0167 0.1578 0.055 Uiso 1 1 calc R U
C108 C 1.4176(7) 0.9987(7) 0.0795(5) 0.061(3) Uani 1 1 d . .
H108 H 1.4797 1.0351 0.0932 0.074 Uiso 1 1 calc R U
C109 C 1.3913(6) 0.9548(7) 0.0200(5) 0.066(4) Uani 1 1 d . .
H109 H 1.4259 0.9602 -0.0063 0.079 Uiso 1 1 d R U
C110 C 1.2983(6) 0.9042(6) 0.0011(5) 0.048(3) Uani 1 1 d . .
H110 H 1.2796 0.8760 -0.0387 0.057 Uiso 1 1 calc R U
C111 C 0.7725(6) -0.0331(7) 0.0591(4) 0.046(3) Uani 1 1 d . .
H111 H 0.8278 0.0084 0.0797 0.056 Uiso 1 1 calc R U
C112 C 0.7723(8) -0.0723(8) 0.0001(5) 0.061(3) Uani 1 1 d . .
H112 H 0.8262 -0.0586 -0.0188 0.073 Uiso 1 1 calc R U
C113 C 0.6906(9) -0.1311(8) -0.0290(5) 0.079(4) Uani 1 1 d . .
H113 H 0.6868 -0.1570 -0.0691 0.095 Uiso 1 1 calc R U
C114 C 0.6117(7) -0.1543(6) -0.0005(4) 0.052(3) Uani 1 1 d . .
H114 H 0.5565 -0.1963 -0.0206 0.063 Uiso 1 1 calc R U
C115 C 0.6186(7) -0.1120(6) 0.0593(4) 0.037(2) Uani 1 1 d . .
C116 C 0.5408(6) -0.1343(6) 0.0939(4) 0.032(2) Uani 1 1 d . .
C117 C 0.4473(6) -0.1882(6) 0.0719(4) 0.046(3) Uani 1 1 d . .
H117 H 0.4315 -0.2166 0.0320 0.055 Uiso 1 1 calc R U
C118 C 0.3791(6) -0.1998(6) 0.1083(5) 0.057(3) Uani 1 1 d . .
H118 H 0.3175 -0.2365 0.0933 0.069 Uiso 1 1 calc R U
C119 C 0.4015(6) -0.1572(7) 0.1667(5) 0.056(3) Uani 1 1 d . .
H119 H 0.3551 -0.1631 0.1921 0.067 Uiso 1 1 calc R U
C120 C 0.4949(6) -0.1052(6) 0.1874(4) 0.041(3) Uani 1 1 d . .
H120 H 0.5109 -0.0770 0.2274 0.049 Uiso 1 1 calc R U

loop_
_atom_site_aniso_label
_atom_site_aniso_U_11
_atom_site_aniso_U_22
_atom_site_aniso_U_33
_atom_site_aniso_U_23
_atom_site_aniso_U_13
_atom_site_aniso_U_12
Zn1 0.0217(5) 0.0226(6) 0.0391(7) 0.0080(5) 0.0011(5) 0.0029(5)
Zn2 0.0336(6) 0.0310(7) 0.0396(7) 0.0149(6) 0.0104(5) 0.0136(5)
Zn3 0.0260(6) 0.0305(7) 0.0657(8) 0.0220(7) 0.0119(5) 0.0072(5)
Zn4 0.0193(5) 0.0233(6) 0.0344(6) 0.0075(5) -0.0003(4) 0.0031(5)
Zn5 0.0322(6) 0.0296(7) 0.0340(6) 0.0110(6) 0.0079(5) 0.0122(5)
N1 0.015(3) 0.023(4) 0.018(4) 0.002(3) 0.000(3) 0.003(3)
N2 0.030(4) 0.045(6) 0.053(6) 0.019(5) 0.012(4) 0.012(4)
N3 0.031(4) 0.052(6) 0.042(5) 0.019(5) -0.007(4) 0.011(4)
N4 0.031(4) 0.027(5) 0.025(4) 0.008(4) -0.001(3) 0.008(4)
N5 0.043(5) 0.032(5) 0.044(5) 0.013(5) 0.006(4) 0.018(4)
N6 0.022(4) 0.030(5) 0.049(5) 0.009(4) -0.005(4) 0.003(4)
N7 0.019(4) 0.031(5) 0.040(5) 0.019(4) 0.005(3) 0.014(3)
N8 0.026(5) 0.051(7) 0.101(8) 0.045(7) 0.026(5) 0.014(4)
N9 0.028(4) 0.050(6) 0.058(6) 0.018(5) -0.005(4) 0.008(4)
N10 0.010(3) 0.033(5) 0.029(4) 0.014(4) -0.002(3) 0.000(3)
N11 0.031(4) 0.046(6) 0.021(4) 0.006(4) 0.000(3) 0.006(4)
N12 0.025(4) 0.020(4) 0.030(4) 0.004(4) 0.004(3) 0.003(3)
N13 0.038(4) 0.028(5) 0.023(4) 0.000(4) 0.007(3) 0.017(4)
N14 0.039(4) 0.033(5) 0.036(5) 0.021(4) 0.002(4) 0.016(4)
N15 0.029(4) 0.025(5) 0.041(5) 0.009(4) 0.008(4) 0.005(4)
O1 0.015(3) 0.020(4) 0.050(4) 0.011(3) 0.000(3) 0.000(3)
O2 0.020(3) 0.018(3) 0.040(4) 0.002(3) -0.001(3) 0.009(3)
O3 0.058(4) 0.032(4) 0.050(5) -0.005(4) -0.014(4) 0.012(4)
O4 0.037(4) 0.061(5) 0.030(4) 0.010(4) -0.005(3) 0.016(4)
O5 0.025(3) 0.074(6) 0.040(4) 0.004(4) 0.013(3) 0.019(4)
O6 0.015(3) 0.059(5) 0.051(4) 0.013(4) 0.002(3) 0.016(3)
O7 0.039(3) 0.020(4) 0.043(4) 0.005(3) 0.010(3) 0.007(3)
O8 0.046(4) 0.034(4) 0.033(4) 0.010(3) 0.003(3) 0.018(3)
O9 0.030(3) 0.034(4) 0.056(5) 0.009(4) 0.008(3) 0.015(3)
O10 0.039(4) 0.043(5) 0.063(5) 0.028(4) 0.019(3) 0.029(3)
O11 0.033(3) 0.046(4) 0.041(4) 0.022(4) -0.005(3) 0.022(3)
O12 0.054(4) 0.030(5) 0.075(6) -0.014(4) -0.031(4) 0.016(4)
O13 0.043(4) 0.070(6) 0.069(6) 0.013(5) 0.007(4) 0.013(4)
O14 0.028(4) 0.111(7) 0.051(5) 0.025(5) -0.001(3) 0.008(4)
O15 0.050(4) 0.046(4) 0.039(4) 0.028(4) 0.012(3) 0.032(3)
O16 0.058(4) 0.032(4) 0.024(3) 0.005(3) 0.002(3) 0.022(3)
O17 0.025(3) 0.051(5) 0.102(6) 0.031(5) 0.027(4) 0.023(3)
O18 0.024(3) 0.038(5) 0.104(6) 0.041(5) 0.025(4) 0.012(3)
O19 0.036(4) 0.052(5) 0.041(4) 0.013(4) -0.003(3) 0.024(3)
O20 0.067(5) 0.026(4) 0.054(5) -0.006(4) -0.017(4) 0.019(4)
O21 0.025(4) 0.088(7) 0.092(7) 0.026(6) 0.013(4) 0.009(4)
O22 0.028(4) 0.175(10) 0.053(5) 0.050(6) -0.005(4) -0.003(5)
O23 0.046(4) 0.049(5) 0.066(5) 0.030(4) 0.019(4) 0.013(4)
O24 0.043(4) 0.029(4) 0.038(4) 0.004(3) -0.005(3) 0.007(3)
O25 0.018(3) 0.030(4) 0.073(5) 0.018(4) 0.004(3) 0.004(3)
O26 0.017(3) 0.034(4) 0.114(6) 0.030(5) 0.018(4) 0.010(3)
O27 0.059(4) 0.035(5) 0.049(5) -0.012(4) -0.009(4) 0.028(4)
O28 0.040(4) 0.043(5) 0.041(4) 0.010(4) -0.007(3) 0.018(3)
O29 0.012(3) 0.048(5) 0.139(8) -0.003(5) 0.005(4) 0.009(4)
O30 0.021(3) 0.059(5) 0.063(5) 0.001(4) -0.010(3) -0.001(3)
O31 0.034(3) 0.035(4) 0.036(4) 0.005(3) 0.000(3) 0.018(3)
O32 0.034(3) 0.026(4) 0.038(4) 0.008(3) 0.006(3) 0.017(3)
O33 0.031(3) 0.031(4) 0.056(5) 0.011(4) 0.002(3) 0.012(3)
O34 0.048(4) 0.033(4) 0.084(6) 0.021(4) 0.021(4) 0.021(4)
O35 0.072(5) 0.042(5) 0.045(5) -0.007(4) -0.017(4) 0.032(4)
O36 0.032(3) 0.043(4) 0.038(4) 0.015(4) -0.007(3) 0.013(3)
O37 0.033(4) 0.051(6) 0.114(7) -0.006(5) 0.004(4) 0.023(4)
O38 0.043(4) 0.056(5) 0.061(5) 0.018(4) 0.008(4) 0.006(4)
O39 0.038(3) 0.044(4) 0.032(4) 0.012(3) -0.007(3) 0.013(3)
O40 0.049(4) 0.040(4) 0.030(4) 0.006(3) 0.001(3) 0.019(3)
O41 0.109(7) 0.182(12) 0.114(9) 0.061(9) 0.026(6) 0.031(7)
O42 0.34(2) 0.29(3) 0.49(4) 0.06(3) -0.07(2) 0.005(19)
O43 0.316(17) 0.255(19) 0.197(16) 0.073(15) 0.068(14) 0.110(15)
O44 1.30(6) 1.30(6) 1.32(6) 0.48(3) 0.15(2) 0.35(2)
C1 0.018(4) 0.030(6) 0.027(5) 0.011(5) 0.004(4) 0.014(4)
C2 0.016(4) 0.024(5) 0.031(5) 0.014(4) 0.005(4) 0.010(4)
C3 0.026(5) 0.021(5) 0.034(5) 0.004(4) 0.002(4) 0.008(4)
C4 0.020(5) 0.021(6) 0.055(7) 0.011(5) 0.015(4) 0.000(4)
C5 0.020(4) 0.038(6) 0.026(5) 0.014(5) 0.005(4) 0.010(4)
C6 0.013(4) 0.023(5) 0.035(5) 0.013(5) 0.006(4) 0.003(4)
C7 0.015(4) 0.027(6) 0.035(5) 0.016(5) 0.008(4) 0.008(4)
C8 0.023(5) 0.022(6) 0.029(5) 0.009(5) 0.007(4) 0.006(4)
C9 0.024(5) 0.040(7) 0.019(5) 0.004(5) 0.002(4) -0.003(5)
C10 0.021(4) 0.040(6) 0.022(5) 0.017(5) 0.008(4) 0.005(4)
C11 0.015(4) 0.022(5) 0.035(5) 0.009(5) 0.001(4) 0.003(4)
C12 0.024(5) 0.046(7) 0.056(7) 0.033(6) 0.000(5) 0.003(5)
C13 0.018(4) 0.022(5) 0.023(5) -0.002(4) 0.001(4) 0.007(4)
C14 0.019(4) 0.027(6) 0.031(5) 0.004(4) 0.003(4) 0.009(4)
C15 0.034(6) 0.039(7) 0.084(9) 0.010(7) 0.000(6) 0.002(5)
C16 0.042(7) 0.072(10) 0.113(12) 0.039(10) 0.004(7) -0.011(7)
C17 0.042(7) 0.072(10) 0.093(10) 0.041(9) -0.007(7) -0.002(7)
C18 0.050(7) 0.046(8) 0.077(9) 0.012(7) -0.013(6) -0.006(6)
C19 0.027(5) 0.038(7) 0.063(8) 0.024(6) 0.002(5) 0.018(5)
C20 0.052(6) 0.026(6) 0.046(7) 0.004(5) -0.023(6) 0.003(5)
C21 0.058(7) 0.048(8) 0.065(9) -0.001(7) -0.024(7) 0.011(6)
C22 0.103(10) 0.060(9) 0.029(7) -0.010(6) -0.005(7) 0.030(8)
C23 0.080(9) 0.084(11) 0.057(8) 0.030(8) 0.016(7) 0.039(8)
C24 0.050(6) 0.071(9) 0.034(6) 0.009(6) -0.002(5) 0.018(6)
C25 0.054(6) 0.025(6) 0.035(6) 0.009(5) 0.007(5) 0.016(5)
C26 0.019(4) 0.021(5) 0.033(5) 0.009(4) 0.000(4) 0.009(4)
C27 0.048(6) 0.013(5) 0.044(6) 0.009(5) 0.005(5) 0.006(5)
C28 0.028(5) 0.030(6) 0.039(6) 0.011(5) 0.012(4) 0.000(4)
C29 0.056(6) 0.016(5) 0.012(4) 0.009(4) 0.002(4) 0.006(5)
C30 0.026(5) 0.027(6) 0.033(5) 0.011(5) 0.009(4) 0.001(4)
C31 0.016(4) 0.044(6) 0.035(6) 0.030(5) 0.001(4) 0.012(4)
C32 0.032(5) 0.016(5) 0.041(6) 0.016(5) 0.001(4) 0.009(4)
C33 0.039(5) 0.008(5) 0.038(6) 0.006(5) 0.006(5) -0.004(4)
C34 0.025(5) 0.040(7) 0.057(7) 0.022(6) -0.006(5) 0.009(5)
C35 0.028(5) 0.038(7) 0.047(6) 0.019(6) 0.005(5) 0.009(5)
C36 0.014(5) 0.048(7) 0.031(6) 0.002(5) -0.003(4) -0.001(4)
C37 0.019(5) 0.044(7) 0.047(6) 0.026(6) 0.001(4) -0.001(4)
C38 0.042(6) 0.034(6) 0.025(5) 0.003(5) 0.006(4) 0.010(5)
C39 0.063(7) 0.073(9) 0.067(8) 0.042(8) 0.022(6) 0.017(7)
C40 0.039(7) 0.079(11) 0.129(13) 0.063(11) 0.034(8) 0.002(7)
C41 0.035(7) 0.063(10) 0.110(12) 0.034(9) 0.005(8) -0.010(6)
C42 0.039(6) 0.049(8) 0.088(9) 0.034(7) -0.005(6) 0.008(6)
C43 0.026(5) 0.034(6) 0.069(8) 0.028(6) 0.003(5) 0.012(5)
C44 0.036(5) 0.045(7) 0.040(6) 0.022(6) 0.004(5) 0.024(5)
C45 0.037(6) 0.065(9) 0.059(8) 0.020(7) -0.007(6) 0.004(6)
C46 0.069(8) 0.081(10) 0.049(8) 0.021(8) 0.001(7) 0.007(7)
C47 0.082(8) 0.067(9) 0.031(6) 0.020(7) 0.016(6) 0.029(7)
C48 0.033(6) 0.069(9) 0.058(7) 0.030(7) 0.014(5) 0.026(6)
C49 0.027(5) 0.046(7) 0.076(8) 0.045(7) 0.018(5) 0.015(5)
C50 0.021(5) 0.034(6) 0.047(6) 0.018(5) 0.011(4) 0.014(4)
C51 0.029(5) 0.031(6) 0.066(7) 0.018(6) 0.022(5) 0.023(5)
C52 0.030(5) 0.016(5) 0.047(6) 0.012(5) 0.009(4) 0.004(4)
C53 0.028(5) 0.019(5) 0.021(5) 0.006(4) 0.001(4) 0.010(4)
C54 0.024(4) 0.031(6) 0.017(5) 0.007(4) 0.006(4) 0.019(4)
C55 0.027(5) 0.027(6) 0.044(6) 0.022(5) 0.010(4) 0.010(4)
C56 0.017(4) 0.023(5) 0.033(5) 0.016(5) 0.001(4) 0.007(4)
C57 0.021(5) 0.029(6) 0.023(5) 0.007(5) 0.008(4) 0.010(4)
C58 0.015(4) 0.037(6) 0.049(6) 0.025(5) 0.005(4) 0.010(4)
C59 0.020(5) 0.040(7) 0.051(7) 0.035(6) 0.005(5) 0.004(5)
C60 0.036(6) 0.066(8) 0.016(5) 0.010(6) -0.001(5) -0.015(5)
C61 0.031(6) 0.055(8) 0.050(7) 0.028(6) -0.021(5) -0.011(5)
C62 0.024(5) 0.028(6) 0.051(6) 0.016(5) 0.003(4) -0.005(4)
C63 0.041(7) 0.064(9) 0.165(14) 0.064(10) 0.027(8) 0.023(7)
C64 0.070(6) 0.062(8) 0.138(10) 0.059(9) 0.031(8) 0.021(6)
C65 0.069(6) 0.061(8) 0.139(10) 0.058(9) 0.030(8) 0.022(6)
C66 0.065(8) 0.040(8) 0.108(11) 0.024(8) -0.024(8) 0.015(7)
C67 0.055(7) 0.034(7) 0.107(11) 0.037(8) -0.022(8) 0.009(6)
C68 0.060(8) 0.053(8) 0.068(9) 0.030(8) 0.004(7) 0.030(7)
C69 0.120(12) 0.069(10) 0.063(10) 0.004(8) -0.032(9) 0.011(9)
C70 0.150(11) 0.086(9) 0.068(8) 0.027(7) 0.013(7) 0.054(8)
C71 0.148(11) 0.085(9) 0.067(8) 0.028(7) 0.014(7) 0.054(8)
C72 0.052(7) 0.078(10) 0.057(8) 0.029(8) 0.004(6) 0.018(7)
C73 0.015(4) 0.033(6) 0.047(6) 0.025(5) 0.004(4) 0.006(4)
C74 0.013(4) 0.029(6) 0.033(5) 0.013(5) 0.000(4) 0.007(4)
C75 0.019(4) 0.028(6) 0.045(6) 0.018(5) 0.006(4) 0.012(4)
C76 0.017(4) 0.031(6) 0.034(5) 0.009(5) -0.003(4) 0.005(4)
C77 0.006(4) 0.026(5) 0.024(5) 0.004(4) -0.002(3) 0.002(4)
C78 0.023(4) 0.020(5) 0.033(5) 0.011(4) 0.007(4) 0.015(4)
C79 0.016(4) 0.019(5) 0.021(5) 0.006(4) 0.003(4) 0.002(4)
C80 0.019(4) 0.022(5) 0.033(5) 0.015(5) -0.001(4) 0.001(4)
C81 0.020(5) 0.032(6) 0.036(6) 0.013(5) 0.014(4) 0.006(4)
C82 0.026(5) 0.033(6) 0.037(6) 0.018(5) 0.009(4) 0.017(4)
C83 0.013(4) 0.022(5) 0.043(6) 0.010(5) -0.011(4) -0.005(4)
C84 0.024(5) 0.047(7) 0.055(7) 0.028(6) 0.007(5) 0.007(5)
C85 0.039(5) 0.029(6) 0.020(5) 0.002(4) -0.007(4) 0.005(5)
C86 0.018(4) 0.032(6) 0.037(5) 0.021(5) 0.005(4) 0.003(4)
C87 0.030(5) 0.030(6) 0.040(6) 0.004(5) 0.015(4) 0.003(5)
C88 0.050(6) 0.019(5) 0.027(5) 0.002(4) 0.009(5) 0.009(5)
C89 0.059(7) 0.034(7) 0.045(7) 0.011(6) 0.020(5) 0.016(6)
C90 0.053(6) 0.019(6) 0.056(7) 0.017(5) 0.003(5) 0.000(5)
C91 0.034(5) 0.030(6) 0.017(5) 0.009(4) -0.005(4) 0.006(4)
C92 0.044(6) 0.021(5) 0.025(5) 0.012(4) 0.002(4) 0.009(5)
C93 0.029(5) 0.006(5) 0.035(5) 0.003(4) -0.012(4) -0.005(4)
C94 0.031(5) 0.024(6) 0.033(5) 0.013(5) -0.014(4) 0.005(4)
C95 0.029(5) 0.034(6) 0.026(5) 0.004(5) 0.000(4) 0.005(5)
C96 0.032(5) 0.034(6) 0.038(6) 0.021(5) 0.001(4) 0.010(5)
C97 0.015(5) 0.051(7) 0.057(7) 0.038(6) -0.003(5) 0.005(5)
C98 0.056(7) 0.023(6) 0.045(7) 0.020(6) -0.010(6) -0.018(5)
C99 0.029(5) 0.038(7) 0.060(7) 0.029(6) -0.010(5) -0.006(5)
C100 0.044(6) 0.032(6) 0.038(6) 0.004(5) 0.008(5) 0.003(5)
C101 0.035(5) 0.047(7) 0.041(6) 0.020(6) 0.009(5) 0.012(5)
C102 0.045(6) 0.065(9) 0.056(7) 0.032(7) 0.033(6) 0.019(6)
C103 0.081(8) 0.031(6) 0.025(6) -0.003(5) 0.014(6) 0.005(6)
C104 0.045(6) 0.036(7) 0.046(7) 0.012(6) 0.000(5) -0.002(5)
C105 0.039(5) 0.020(5) 0.036(6) 0.008(5) -0.002(5) 0.007(4)
C106 0.026(5) 0.030(6) 0.041(6) 0.011(5) 0.005(4) 0.010(4)
C107 0.035(5) 0.023(6) 0.070(8) 0.010(6) 0.001(5) -0.001(5)
C108 0.038(6) 0.046(8) 0.083(9) 0.014(7) 0.004(6) -0.007(6)
C109 0.032(6) 0.064(9) 0.071(9) 0.013(7) 0.007(6) -0.025(6)
C110 0.035(6) 0.042(7) 0.064(7) 0.021(6) 0.017(5) 0.003(5)
C111 0.034(5) 0.072(9) 0.045(7) 0.027(6) 0.015(5) 0.025(5)
C112 0.064(8) 0.089(11) 0.041(7) 0.030(7) 0.024(6) 0.033(7)
C113 0.109(10) 0.112(13) 0.039(8) 0.036(9) 0.035(8) 0.053(10)
C114 0.064(7) 0.058(8) 0.028(6) 0.008(6) 0.005(5) 0.016(6)
C115 0.040(6) 0.047(7) 0.035(6) 0.018(5) 0.004(5) 0.028(5)
C116 0.032(5) 0.030(6) 0.028(5) 0.004(5) -0.004(4) 0.009(4)
C117 0.045(6) 0.031(6) 0.040(6) 0.000(5) -0.017(5) -0.006(5)
C118 0.016(5) 0.049(8) 0.106(10) 0.037(8) 0.001(6) -0.006(5)
C119 0.027(5) 0.080(9) 0.046(7) 0.017(7) 0.010(5) -0.008(6)
C120 0.031(5) 0.060(8) 0.033(6) 0.020(6) 0.006(4) 0.010(5)

loop_
_atom_type_symbol
_atom_type_description
_atom_type_scat_dispersion_real
_atom_type_scat_dispersion_imag
_atom_type_scat_source
C C 0.0033 0.0016 'International Tables Vol C Tables 4.2.6.8 and 6.1.1.4'
H H 0.0000 0.0000 'International Tables Vol C Tables 4.2.6.8 and 6.1.1.4'
N N 0.0061 0.0033 'International Tables Vol C Tables 4.2.6.8 and 6.1.1.4'
O O 0.0106 0.0060 'International Tables Vol C Tables 4.2.6.8 and 6.1.1.4'
Zn Zn 0.2839 1.4301 'International Tables Vol C Tables 4.2.6.8 and 6.1.1.4'

loop_
_geom_angle_atom_site_label_1
_geom_angle_atom_site_label_2
_geom_angle_atom_site_label_3
_geom_angle
N2 Zn1 O8 98.7(3)
N2 Zn1 N1 160.0(3)
O8 Zn1 N1 100.2(2)
N2 Zn1 N3 77.4(3)
O8 Zn1 N3 86.3(2)
N1 Zn1 N3 97.8(3)
N2 Zn1 O1 84.9(3)
O8 Zn1 O1 173.9(2)
N1 Zn1 O1 76.7(2)
N3 Zn1 O1 99.3(2)
N2 Zn1 O7 90.9(3)
O8 Zn1 O7 87.5(2)
N1 Zn1 O7 96.0(2)
N3 Zn1 O7 165.7(3)
O1 Zn1 O7 87.5(2)
N5 Zn2 O16 98.0(3)
N5 Zn2 N4 162.3(3)
O16 Zn2 N4 98.6(2)
N5 Zn2 O9 86.6(3)
O16 Zn2 O9 173.2(2)
N4 Zn2 O9 77.3(2)
N5 Zn2 N6 75.7(3)
O16 Zn2 N6 85.9(2)
N4 Zn2 N6 99.6(3)
O9 Zn2 N6 100.1(2)
N5 Zn2 O15 91.6(3)
O16 Zn2 O15 86.8(2)
N4 Zn2 O15 95.2(2)
O9 Zn2 O15 88.2(2)
N6 Zn2 O15 164.3(2)
O24 Zn3 N8 100.5(3)
O24 Zn3 N7 97.9(2)
N8 Zn3 N7 158.6(3)
O24 Zn3 O18 170.0(3)
N8 Zn3 O18 86.1(3)
N7 Zn3 O18 77.2(2)
O24 Zn3 O23 85.6(2)
N8 Zn3 O23 94.4(3)
N7 Zn3 O23 97.9(2)
O18 Zn3 O23 86.5(2)
O24 Zn3 N9 87.4(3)
N8 Zn3 N9 75.6(3)
N7 Zn3 N9 94.5(3)
O18 Zn3 N9 101.5(3)
O23 Zn3 N9 166.5(3)
O31 Zn4 N12 100.6(2)
O31 Zn4 N10 97.9(2)
N12 Zn4 N10 160.3(2)
O31 Zn4 O25 172.9(2)
N12 Zn4 O25 84.7(2)
N10 Zn4 O25 77.5(2)
O31 Zn4 O32 86.5(2)
N12 Zn4 O32 92.5(2)
N10 Zn4 O32 95.5(2)
O25 Zn4 O32 88.6(2)
O31 Zn4 N11 85.6(2)
N12 Zn4 N11 76.4(3)
N10 Zn4 N11 98.4(3)
O25 Zn4 N11 100.3(3)
O32 Zn4 N11 164.9(3)
N13 Zn5 O40 99.4(2)
N13 Zn5 N15 159.5(3)
O40 Zn5 N15 100.4(2)
N13 Zn5 O33 77.7(2)
O40 Zn5 O33 174.4(2)
N15 Zn5 O33 83.0(2)
N13 Zn5 O39 95.5(2)
O40 Zn5 O39 87.5(2)
N15 Zn5 O39 90.7(2)
O33 Zn5 O39 88.0(2)
N13 Zn5 N14 98.9(3)
O40 Zn5 N14 86.0(2)
N15 Zn5 N14 77.1(3)
O33 Zn5 N14 99.1(2)
O39 Zn5 N14 164.9(3)
C6 N1 C2 119.0(7)
C6 N1 Zn1 126.6(6)
C2 N1 Zn1 114.3(5)
C15 N2 C19 118.8(8)
C15 N2 Zn1 124.5(7)
C19 N2 Zn1 116.5(6)
C24 N3 C20 119.3(9)
C24 N3 Zn1 126.7(6)
C20 N3 Zn1 113.2(6)
C30 N4 C26 118.3(7)
C30 N4 Zn2 127.7(6)
C26 N4 Zn2 113.9(5)
C43 N5 C39 117.5(9)
C43 N5 Zn2 118.8(6)
C39 N5 Zn2 123.5(7)
C44 N6 C48 119.5(8)
C44 N6 Zn2 114.4(6)
C48 N6 Zn2 125.5(6)
C54 N7 C50 118.7(7)
C54 N7 Zn3 127.3(6)
C50 N7 Zn3 114.0(5)
C63 N8 C67 122.9(11)
C63 N8 Zn3 121.6(9)
C67 N8 Zn3 115.5(7)
C68 N9 C72 118.9(10)
C68 N9 Zn3 114.6(7)
C72 N9 Zn3 125.1(7)
C78 N10 C74 118.4(7)
C78 N10 Zn4 128.5(6)
C74 N10 Zn4 113.1(5)
C115 N11 C111 118.6(8)
C115 N11 Zn4 114.6(6)
C111 N11 Zn4 125.9(6)
C120 N12 C116 119.6(7)
C120 N12 Zn4 123.2(6)
C116 N12 Zn4 116.9(5)
C92 N13 C88 116.8(8)
C92 N13 Zn5 128.4(6)
C88 N13 Zn5 114.8(6)
C101 N14 C105 117.4(8)
C101 N14 Zn5 126.7(6)
C105 N14 Zn5 115.3(6)
C106 N15 C110 120.2(8)
C106 N15 Zn5 116.5(6)
C110 N15 Zn5 122.9(7)
C1 O1 Zn1 116.6(5)
C12 O6 H6 109.5
Zn1 O7 H1W 110.2
Zn1 O7 H2W 101.9
H1W O7 H2W 138.3
Zn1 O8 H3W 109.9
Zn1 O8 H4W 103.6
H3W O8 H4W 114.8
C25 O9 Zn2 115.1(5)
C36 O14 H1 120.0
Zn2 O15 H5W 110.1
Zn2 O15 H6W 45.2
H5W O15 H6W 154.7
Zn2 O16 H7W 109.8
Zn2 O16 H8W 107.8
H7W O16 H8W 98.2
C49 O18 Zn3 116.1(6)
C60 O22 H2 109.5
Zn3 O23 H9W 109.4
Zn3 O23 H10W 46.2
H9W O23 H10W 98.7
Zn3 O24 H11W 110.0
Zn3 O24 H12W 104.8
H11W O24 H12W 106.9
C73 O25 Zn4 115.6(5)
C84 O29 H5 109.5
Zn4 O31 H13W 109.8
Zn4 O31 H14W 105.2
H13W O31 H14W 108.0
Zn4 O32 H15W 109.8
Zn4 O32 H16W 112.2
H15W O32 H16W 108.7
C87 O33 Zn5 114.7(5)
C98 O37 H7 111.1
Zn5 O39 H17W 109.5
Zn5 O39 H18W 102.6
H17W O39 H18W 81.1
Zn5 O40 H19W 109.6
Zn5 O40 H20W 104.3
H19W O40 H20W 106.9
H21W O41 H22W 80.4
H23W O42 H24W 110.3
H25W O43 H26W 79.0
H27W O44 H28W 78.9
O1 C1 O2 126.1(7)
O1 C1 C2 117.2(7)
O2 C1 C2 116.7(7)
N1 C2 C3 121.9(7)
N1 C2 C1 114.7(7)
C3 C2 C1 123.4(8)
C4 C3 C2 117.7(8)
C4 C3 H3 121.1
C2 C3 H3 121.1
C3 C4 C5 120.2(8)
C3 C4 H4A 119.9
C5 C4 H4A 119.9
C6 C5 C4 117.2(7)
C6 C5 C7 122.1(8)
C4 C5 C7 120.5(8)
N1 C6 C5 123.6(8)
N1 C6 H6A 118.2
C5 C6 H6A 118.2
C8 C7 C14 117.9(7)
C8 C7 C5 122.6(8)
C14 C7 C5 119.5(8)
C10 C8 C7 120.3(8)
C10 C8 C9 116.1(8)
C7 C8 C9 123.6(7)
O3 C9 O4 124.7(8)
O3 C9 C8 119.0(8)
O4 C9 C8 116.3(8)
C8 C10 C11 120.3(8)
C8 C10 H10 119.8
C11 C10 H10 119.8
C10 C11 C13 120.6(7)
C10 C11 C12 116.5(8)
C13 C11 C12 122.9(8)
O5 C12 O6 124.8(8)
O5 C12 C11 124.9(9)
O6 C12 C11 110.2(8)
C14 C13 C11 118.4(8)
C14 C13 H13 120.8
C11 C13 H13 120.8
C13 C14 C7 122.4(8)
C13 C14 H14 118.8
C7 C14 H14 118.8
N2 C15 C16 125.1(11)
N2 C15 H15A 117.4
C16 C15 H15A 117.4
C17 C16 C15 114.5(11)
C17 C16 H16A 122.8
C15 C16 H16A 122.8
C18 C17 C16 122.6(11)
C18 C17 H17 118.7
C16 C17 H17 118.7
C17 C18 C19 118.1(11)
C17 C18 H18 121.0
C19 C18 H18 121.0
N2 C19 C20 116.3(8)
N2 C19 C18 120.8(10)
C20 C19 C18 122.8(10)
N3 C20 C21 119.4(10)
N3 C20 C19 115.9(9)
C21 C20 C19 124.5(10)
C20 C21 C22 122.5(11)
C20 C21 H21 118.7
C22 C21 H21 118.7
C21 C22 C23 117.6(11)
C21 C22 H22 121.2
C23 C22 H22 121.2
C24 C23 C22 117.4(11)
C24 C23 H23A 121.3
C22 C23 H23A 121.3
N3 C24 C23 123.6(10)
N3 C24 H24A 118.2
C23 C24 H24A 118.2
O10 C25 O9 124.0(9)
O10 C25 C26 117.7(8)
O9 C25 C26 118.3(8)
C27 C26 N4 120.2(7)
C27 C26 C25 125.2(8)
N4 C26 C25 114.4(7)
C26 C27 C28 122.6(9)
C26 C27 H27 118.7
C28 C27 H27 118.7
C27 C28 C29 118.3(8)
C27 C28 H28A 120.9
C29 C28 H28A 120.9
C30 C29 C28 116.6(8)
C30 C29 C31 123.1(8)
C28 C29 C31 120.3(8)
N4 C30 C29 123.9(8)
N4 C30 H30 118.0
C29 C30 H30 118.0
C32 C31 C38 118.7(7)
C32 C31 C29 121.2(8)
C38 C31 C29 120.0(8)
C31 C32 C34 118.9(9)
C31 C32 C33 123.0(8)
C34 C32 C33 117.8(8)
O11 C33 O12 126.4(9)
O11 C33 C32 120.8(8)
O12 C33 C32 112.8(8)
C32 C34 C35 123.2(9)
C32 C34 H34 118.4
C35 C34 H34 118.4
C37 C35 C34 115.9(8)
C37 C35 C36 123.9(9)
C34 C35 C36 120.1(9)
O13 C36 O14 120.6(8)
O13 C36 C35 123.2(9)
O14 C36 C35 115.6(9)
C35 C37 C38 124.0(9)
C35 C37 H37 118.0
C38 C37 H37 118.0
C37 C38 C31 119.3(9)
C37 C38 H38 120.3
C31 C38 H38 120.3
N5 C39 C40 118.8(11)
N5 C39 H39A 120.6
C40 C39 H39A 120.6
C41 C40 C39 122.4(11)
C41 C40 H40A 118.8
C39 C40 H40A 118.8
C40 C41 C42 118.0(11)
C40 C41 H41 121.0
C42 C41 H41 121.0
C41 C42 C43 119.6(11)
C41 C42 H42 120.2
C43 C42 H42 120.2
N5 C43 C42 123.6(10)
N5 C43 C44 113.9(8)
C42 C43 C44 122.5(10)
N6 C44 C45 120.6(9)
N6 C44 C43 117.0(9)
C45 C44 C43 122.4(9)
C46 C45 C44 120.2(10)
C46 C45 H45 119.9
C44 C45 H45 119.9
C45 C46 C47 118.9(11)
C45 C46 H46 120.6
C47 C46 H46 120.6
C48 C47 C46 118.7(10)
C48 C47 H47 120.6
C46 C47 H47 120.6
N6 C48 C47 121.8(10)
N6 C48 H48 119.1
C47 C48 H48 119.1
O18 C49 O17 126.3(8)
O18 C49 C50 118.2(9)
O17 C49 C50 115.5(9)
C51 C50 N7 121.0(7)
C51 C50 C49 124.5(8)
N7 C50 C49 114.4(8)
C50 C51 C52 120.8(8)
C50 C51 H51 119.6
C52 C51 H51 119.6
C51 C52 C53 119.4(8)
C51 C52 H52 120.3
C53 C52 H52 120.3
C52 C53 C54 117.0(7)
C52 C53 C55 122.4(8)
C54 C53 C55 120.5(7)
N7 C54 C53 122.9(8)
N7 C54 H54 118.5
C53 C54 H54 118.5
C56 C55 C62 119.8(8)
C56 C55 C53 121.8(8)
C62 C55 C53 118.4(8)
C55 C56 C58 119.6(8)
C55 C56 C57 123.9(7)
C58 C56 C57 116.2(8)
O20 C57 O19 124.9(8)
O20 C57 C56 117.6(7)
O19 C57 C56 117.3(8)
C59 C58 C56 120.9(9)
C59 C58 H58 119.5
C56 C58 H58 119.5
C58 C59 C61 118.4(8)
C58 C59 C60 116.7(9)
C61 C59 C60 124.9(9)
O21 C60 O22 128.8(10)
O21 C60 C59 120.3(9)
O22 C60 C59 110.3(9)
C59 C61 C62 123.8(9)
C59 C61 H61 118.1
C62 C61 H61 118.1
C61 C62 C55 117.6(9)
C61 C62 H62 121.2
C55 C62 H62 121.2
N8 C63 C64 122.0(13)
N8 C63 H63 119.0
C64 C63 H63 119.0
C65 C64 C63 114.2(13)
C65 C64 H64 122.9
C63 C64 H64 122.9
C64 C65 C66 124.1(14)
C64 C65 H65 117.9
C66 C65 H65 117.9
C65 C66 C67 119.1(13)
C65 C66 H66 120.4
C67 C66 H66 120.4
C66 C67 N8 117.6(12)
C66 C67 C68 125.8(13)
N8 C67 C68 116.4(10)
N9 C68 C69 122.4(12)
N9 C68 C67 117.0(11)
C69 C68 C67 120.6(13)
C68 C69 C70 118.7(13)
C68 C69 H69 120.6
C70 C69 H69 120.6
C71 C70 C69 115.8(14)
C71 C70 H70 122.1
C69 C70 H70 122.1
C72 C71 C70 119.7(15)
C72 C71 H71 120.1
C70 C71 H71 120.1
C71 C72 N9 124.0(13)
C71 C72 H72 118.0
N9 C72 H72 118.0
O25 C73 O26 124.2(7)
O25 C73 C74 117.0(8)
O26 C73 C74 118.7(8)
N10 C74 C75 122.2(7)
N10 C74 C73 116.4(7)
C75 C74 C73 121.4(8)
C76 C75 C74 118.8(8)
C76 C75 H75 120.6
C74 C75 H75 120.6
C75 C76 C77 118.0(8)
C75 C76 H76 121.0
C77 C76 H76 121.0
C78 C77 C76 119.1(7)
C78 C77 C79 121.7(7)
C76 C77 C79 119.2(7)
N10 C78 C77 123.4(7)
N10 C78 H78 118.3
C77 C78 H78 118.3
C86 C79 C80 119.1(7)
C86 C79 C77 119.1(7)
C80 C79 C77 121.7(7)
C79 C80 C82 119.6(8)
C79 C80 C81 124.4(7)
C82 C80 C81 115.9(8)
O27 C81 O28 124.9(9)
O27 C81 C80 118.5(8)
O28 C81 C80 116.6(8)
C83 C82 C80 119.5(8)
C83 C82 H82 120.2
C80 C82 H82 120.2
C85 C83 C82 120.7(7)
C85 C83 C84 117.6(8)
C82 C83 C84 121.7(9)
O30 C84 O29 125.1(9)
O30 C84 C83 122.5(10)
O29 C84 C83 112.3(9)
C83 C85 C86 119.3(8)
C83 C85 H85 120.3
C86 C85 H85 120.3
C79 C86 C85 121.6(8)
C79 C86 H86 119.2
C85 C86 H86 119.2
O33 C87 O34 125.2(8)
O33 C87 C88 117.6(8)
O34 C87 C88 117.1(8)
N13 C88 C89 122.0(9)
N13 C88 C87 114.6(8)
C89 C88 C87 123.4(9)
C88 C89 C90 122.4(9)
C88 C89 H89 118.8
C90 C89 H89 118.8
C89 C90 C91 117.6(9)
C89 C90 H90 121.2
C91 C90 H90 121.2
C90 C91 C92 116.4(8)
C90 C91 C93 121.4(8)
C92 C91 C93 122.2(8)
N13 C92 C91 124.7(8)
N13 C92 H92 117.6
C91 C92 H92 117.6
C100 C93 C94 115.8(8)
C100 C93 C91 119.6(8)
C94 C93 C91 124.5(8)
C96 C94 C93 122.7(8)
C96 C94 C95 114.5(8)
C93 C94 C95 122.4(7)
O35 C95 O36 124.4(9)
O35 C95 C94 117.7(8)
O36 C95 C94 118.0(8)
C97 C96 C94 119.0(9)
C97 C96 H96 120.5
C94 C96 H96 120.5
C99 C97 C96 118.2(8)
C99 C97 C98 121.7(9)
C96 C97 C98 120.1(10)
O38 C98 O37 121.2(10)
O38 C98 C97 119.7(10)
O37 C98 C97 119.1(9)
C100 C99 C97 121.8(9)
C100 C99 H99 119.1
C97 C99 H99 119.1
C99 C100 C93 122.4(9)
C99 C100 H100 118.8
C93 C100 H100 118.8
N14 C101 C102 123.1(9)
N14 C101 H101 118.5
C102 C101 H101 118.5
C101 C102 C103 118.9(9)
C101 C102 H102 120.5
C103 C102 H102 120.5
C104 C103 C102 118.0(9)
C104 C103 H103 121.0
C102 C103 H103 121.0
C103 C104 C105 121.3(9)
C103 C104 H104 119.3
C105 C104 H104 119.3
C104 C105 N14 121.1(8)
C104 C105 C106 125.5(8)
N14 C105 C106 113.3(8)
N15 C106 C107 121.7(8)
N15 C106 C105 117.4(8)
C107 C106 C105 120.9(9)
C108 C107 C106 117.5(10)
C108 C107 H107 121.3
C106 C107 H107 121.3
C107 C108 C109 119.9(9)
C107 C108 H108 120.1
C109 C108 H108 120.1
C110 C109 C108 118.6(10)
C110 C109 H109 115.6
C108 C109 H109 125.5
N15 C110 C109 122.0(10)
N15 C110 H110 119.0
C109 C110 H110 119.0
N11 C111 C112 123.7(10)
N11 C111 H111 118.2
C112 C111 H111 118.2
C113 C112 C111 117.0(10)
C113 C112 H112 121.5
C111 C112 H112 121.5
C112 C113 C114 121.7(11)
C112 C113 H113 119.2
C114 C113 H113 119.2
C113 C114 C115 117.4(10)
C113 C114 H114 121.3
C115 C114 H114 121.3
N11 C115 C114 121.5(9)
N11 C115 C116 116.9(8)
C114 C115 C116 121.5(9)
N12 C116 C117 118.6(8)
N12 C116 C115 115.0(8)
C117 C116 C115 126.2(9)
C118 C117 C116 120.8(9)
C118 C117 H117 119.6
C116 C117 H117 119.6
C117 C118 C119 119.7(9)
C117 C118 H118 120.2
C119 C118 H118 120.2
C118 C119 C120 118.4(9)
C118 C119 H119 120.8
C120 C119 H119 120.8
N12 C120 C119 122.9(9)
N12 C120 H120 118.6
C119 C120 H120 118.6

loop_
_geom_bond_atom_site_label_1
_geom_bond_atom_site_label_2
_geom_bond_distance
Zn1 N2 2.077(7)
Zn1 O8 2.094(5)
Zn1 N1 2.116(6)
Zn1 N3 2.135(8)
Zn1 O1 2.137(5)
Zn1 O7 2.145(5)
Zn2 N5 2.091(7)
Zn2 O16 2.114(5)
Zn2 N4 2.140(7)
Zn2 O9 2.147(6)
Zn2 N6 2.161(8)
Zn2 O15 2.194(5)
Zn3 O24 2.084(5)
Zn3 N8 2.113(8)
Zn3 N7 2.133(7)
Zn3 O18 2.140(6)
Zn3 O23 2.174(6)
Zn3 N9 2.203(8)
Zn4 O31 2.093(5)
Zn4 N12 2.117(6)
Zn4 N10 2.126(6)
Zn4 O25 2.153(6)
Zn4 O32 2.153(5)
Zn4 N11 2.189(7)
Zn5 N13 2.074(7)
Zn5 O40 2.103(5)
Zn5 N15 2.122(7)
Zn5 O33 2.132(6)
Zn5 O39 2.154(5)
Zn5 N14 2.162(7)
N1 C6 1.330(8)
N1 C2 1.355(9)
N2 C15 1.314(11)
N2 C19 1.332(12)
N3 C24 1.349(11)
N3 C20 1.368(11)
N4 C30 1.345(9)
N4 C26 1.367(10)
N5 C43 1.340(11)
N5 C39 1.366(11)
N6 C44 1.344(10)
N6 C48 1.360(10)
N7 C54 1.329(8)
N7 C50 1.358(10)
N8 C63 1.303(12)
N8 C67 1.392(14)
N9 C68 1.322(13)
N9 C72 1.330(11)
N10 C78 1.321(8)
N10 C74 1.338(10)
N11 C115 1.334(11)
N11 C111 1.336(10)
N12 C120 1.327(9)
N12 C116 1.368(10)
N13 C92 1.333(9)
N13 C88 1.342(10)
N14 C101 1.332(10)
N14 C105 1.380(10)
N15 C106 1.325(10)
N15 C110 1.327(10)
O1 C1 1.238(9)
O2 C1 1.270(9)
O3 C9 1.243(10)
O4 C9 1.291(9)
O5 C12 1.190(11)
O6 C12 1.349(10)
O6 H6 0.8200
O7 H1W 0.8200
O7 H2W 0.8501
O8 H3W 0.8200
O8 H4W 0.8500
O9 C25 1.274(10)
O10 C25 1.266(10)
O11 C33 1.230(9)
O12 C33 1.260(10)
O13 C36 1.251(10)
O14 C36 1.270(10)
O14 H1 0.8502
O15 H5W 0.8200
O15 H6W 0.8499
O16 H7W 0.8200
O16 H8W 0.8499
O17 C49 1.273(11)
O18 C49 1.239(11)
O19 C57 1.261(8)
O20 C57 1.225(9)
O21 C60 1.200(11)
O22 C60 1.264(10)
O22 H2 0.8200
O23 H9W 0.8200
O23 H10W 0.8500
O24 H11W 0.8200
O24 H12W 0.8499
O25 C73 1.237(10)
O26 C73 1.245(9)
O27 C81 1.230(10)
O28 C81 1.279(9)
O29 C84 1.303(11)
O29 H5 0.8200
O30 C84 1.200(11)
O31 H13W 0.8200
O31 H14W 0.8501
O32 H15W 0.8200
O32 H16W 0.8500
O33 C87 1.248(10)
O34 C87 1.281(10)
O35 C95 1.227(10)
O36 C95 1.260(9)
O37 C98 1.277(11)
O37 H7 0.8499
O38 C98 1.263(10)
O39 H17W 0.8200
O39 H18W 0.8499
O40 H19W 0.8200
O40 H20W 0.8501
O41 H21W 0.8501
O41 H22W 0.8500
O42 H23W 0.8500
O42 H24W 0.8499
O43 H25W 0.8499
O43 H26W 0.8500
O44 H27W 0.8500
O44 H28W 0.8500
C1 C2 1.504(9)
C2 C3 1.403(11)
C3 C4 1.389(9)
C3 H3 0.9300
C4 C5 1.411(11)
C4 H4A 0.9300
C5 C6 1.381(10)
C5 C7 1.485(9)
C6 H6A 0.9300
C7 C8 1.397(11)
C7 C14 1.420(10)
C8 C10 1.391(9)
C8 C9 1.521(11)
C10 C11 1.393(10)
C10 H10 0.9300
C11 C13 1.401(10)
C11 C12 1.517(10)
C13 C14 1.371(9)
C13 H13 0.9300
C14 H14 0.9300
C15 C16 1.415(12)
C15 H15A 0.9300
C16 C17 1.391(15)
C16 H16A 0.9300
C17 C18 1.342(14)
C17 H17 0.9300
C18 C19 1.439(12)
C18 H18 0.9300
C19 C20 1.437(12)
C20 C21 1.379(13)
C21 C22 1.392(13)
C21 H21 0.9300
C22 C23 1.417(14)
C22 H22 0.9300
C23 C24 1.398(13)
C23 H23A 0.9300
C24 H24A 0.9300
C25 C26 1.503(11)
C26 C27 1.356(11)
C27 C28 1.379(10)
C27 H27 0.9300
C28 C29 1.404(11)
C28 H28A 0.9300
C29 C30 1.402(10)
C29 C31 1.477(10)
C30 H30 0.9300
C31 C32 1.374(11)
C31 C38 1.415(11)
C32 C34 1.396(10)
C32 C33 1.525(11)
C34 C35 1.397(11)
C34 H34 0.9300
C35 C37 1.348(12)
C35 C36 1.436(11)
C37 C38 1.375(10)
C37 H37 0.9300
C38 H38 0.9300
C39 C40 1.417(13)
C39 H39A 0.9300
C40 C41 1.337(15)
C40 H40A 0.9300
C41 C42 1.362(13)
C41 H41 0.9300
C42 C43 1.378(12)
C42 H42 0.9300
C43 C44 1.457(12)
C44 C45 1.413(13)
C45 C46 1.364(12)
C45 H45 0.9300
C46 C47 1.408(13)
C46 H46 0.9300
C47 C48 1.390(13)
C47 H47 0.9300
C48 H48 0.9300
C49 C50 1.514(11)
C50 C51 1.351(11)
C51 C52 1.374(10)
C51 H51 0.9300
C52 C53 1.380(10)
C52 H52 0.9300
C53 C54 1.403(10)
C53 C55 1.487(10)
C54 H54 0.9300
C55 C56 1.399(11)
C55 C62 1.410(11)
C56 C58 1.409(9)
C56 C57 1.505(11)
C58 C59 1.371(11)
C58 H58 0.9300
C59 C61 1.371(12)
C59 C60 1.549(11)
C61 C62 1.388(10)
C61 H61 0.9300
C62 H62 0.9300
C63 C64 1.445(14)
C63 H63 0.9300
C64 C65 1.372(16)
C64 H64 0.9300
C65 C66 1.382(15)
C65 H65 0.9300
C66 C67 1.384(13)
C66 H66 0.9300
C67 C68 1.422(14)
C68 C69 1.378(15)
C69 C70 1.426(16)
C69 H69 0.9300
C70 C71 1.423(17)
C70 H70 0.9300
C71 C72 1.323(15)
C71 H71 0.9300
C72 H72 0.9300
C73 C74 1.518(10)
C74 C75 1.407(11)
C75 C76 1.381(9)
C75 H75 0.9300
C76 C77 1.398(10)
C76 H76 0.9300
C77 C78 1.377(10)
C77 C79 1.489(9)
C78 H78 0.9300
C79 C86 1.386(10)
C79 C80 1.391(11)
C80 C82 1.413(9)
C80 C81 1.535(11)
C82 C83 1.394(11)
C82 H82 0.9300
C83 C85 1.372(11)
C83 C84 1.526(10)
C85 C86 1.389(9)
C85 H85 0.9300
C86 H86 0.9300
C87 C88 1.499(11)
C88 C89 1.347(12)
C89 C90 1.379(11)
C89 H89 0.9300
C90 C91 1.388(11)
C90 H90 0.9300
C91 C92 1.416(11)
C91 C93 1.448(10)
C92 H92 0.9300
C93 C100 1.398(11)
C93 C94 1.413(11)
C94 C96 1.407(10)
C94 C95 1.546(11)
C96 C97 1.400(12)
C96 H96 0.9300
C97 C99 1.400(12)
C97 C98 1.441(11)
C99 C100 1.362(10)
C99 H99 0.9300
C100 H100 0.9300
C101 C102 1.362(12)
C101 H101 0.9300
C102 C103 1.405(12)
C102 H102 0.9300
C103 C104 1.346(11)
C103 H103 0.9300
C104 C105 1.356(12)
C104 H104 0.9300
C105 C106 1.508(11)
C106 C107 1.404(11)
C107 C108 1.375(12)
C107 H107 0.9300
C108 C109 1.392(14)
C108 H108 0.9300
C109 C110 1.364(11)
C109 H109 0.8438
C110 H110 0.9300
C111 C112 1.379(13)
C111 H111 0.9300
C112 C113 1.345(14)
C112 H112 0.9300
C113 C114 1.390(12)
C113 H113 0.9300
C114 C115 1.394(12)
C114 H114 0.9300
C115 C116 1.477(11)
C116 C117 1.398(11)
C117 C118 1.363(12)
C117 H117 0.9300
C118 C119 1.363(13)
C118 H118 0.9300
C119 C120 1.382(11)
C119 H119 0.9300
C120 H120 0.9300

loop_
_geom_hbond_atom_site_label_D
_geom_hbond_atom_site_label_H
_geom_hbond_atom_site_label_A
_geom_hbond_distance_DH
_geom_hbond_distance_HA
_geom_hbond_distance_DA
_geom_hbond_angle_DHA
_geom_hbond_site_symmetry_A
C120 H120 O43 0.93 2.46 3.121(15) 127.8 1_545
C120 H120 O32 0.93 2.57 3.152(10) 121.3 .
C119 H119 O43 0.93 2.63 3.186(16) 119.1 1_545
C112 H112 O27 0.93 2.57 3.444(12) 156.2 2_755
C111 H111 O28 0.93 2.57 3.446(11) 157.0 .
C110 H110 O39 0.93 2.48 3.077(11) 122.0 .
C107 H107 O29 0.93 2.65 3.210(12) 119.3 1_565
C101 H101 O36 0.93 2.57 3.453(11) 158.9 .
C72 H72 O19 0.93 2.48 3.289(13) 145.7 .
C64 H64 O41 0.93 2.60 3.110(17) 115.1 2_666
C63 H63 O41 0.93 2.41 3.044(16) 125.2 2_666
C63 H63 O23 0.93 2.56 3.166(14) 123.5 .
C48 H48 O11 0.93 2.52 3.411(11) 159.6 .
C45 H45 O42 0.93 2.43 3.342(18) 166.2 1_655
C42 H42 O42 0.93 2.29 3.19(2) 164.2 1_655
C39 H39A O15 0.93 2.56 3.119(12) 118.7 .
C24 H24A O4 0.93 2.60 3.475(12) 156.1 .
C18 H18 O44 0.93 2.53 3.46(7) 172.2 2_766
C15 H15A O7 0.93 2.47 3.068(10) 122.4 .
O44 H28W O6 0.85 1.99 2.84(7) 173.2 1_655
O44 H28W O5 0.85 2.44 3.02(7) 125.4 1_655
O44 H27W O1 0.85 1.88 2.73(6) 174.6 .
O43 H26W O21 0.85 1.99 2.840(14) 179.7 2_566
O43 H25W O18 0.85 2.07 2.918(14) 179.4 2_666
O42 H24W O41 0.85 2.51 3.36(2) 179.1 .
O42 H23W O18 0.85 1.99 2.843(18) 177.8 2_666
O41 H22W O1 0.85 2.31 3.164(10) 179.5 2_666
O41 H21W O5 0.85 1.90 2.752(10) 179.0 2_566
O40 H20W O28 0.85 1.86 2.709(8) 179.8 2_765
O40 H19W O27 0.82 1.88 2.687(8) 170.0 1_565
O39 H18W O28 0.85 1.87 2.723(8) 179.5 2_765
O39 H17W O10 0.82 2.21 2.711(9) 119.6 2_765
O37 H7 O34 0.85 1.75 2.601(8) 178.8 1_455
O32 H16W O2 0.85 1.91 2.758(8) 179.8 .
O32 H15W O19 0.82 1.91 2.719(7) 167.9 2_656
O31 H14W O19 0.85 1.88 2.734(8) 179.8 2_656
O31 H13W O35 0.82 1.85 2.658(9) 170.8 1_545
O29 H5 O26 0.82 1.83 2.625(7) 162.6 1_655
O24 H12W O12 0.85 1.80 2.650(8) 179.7 2_666
O24 H11W O4 0.82 1.93 2.742(8) 173.4 .
O23 H9W O17 0.82 2.16 2.790(10) 133.4 2_656
O22 H2 O17 0.82 1.85 2.669(8) 178.4 1_455
O16 H8W O20 0.85 1.85 2.696(8) 179.7 2_666
O16 H7W O36 0.82 1.92 2.729(7) 166.6 .
O15 H5W O36 0.82 1.92 2.694(8) 156.7 .
O14 H1 O10 0.85 1.77 2.616(8) 179.1 1_455
O8 H4W O11 0.85 1.87 2.723(7) 179.9 .
O8 H3W O3 0.82 1.86 2.665(9) 166.2 2_666
O7 H2W O11 0.85 1.87 2.722(7) 179.6 .
O7 H1W O26 0.82 2.08 2.883(9) 164.8 .
O6 H6 O2 0.82 1.84 2.625(7) 161.2 1_455

loop_
_geom_torsion_atom_site_label_1
_geom_torsion_atom_site_label_2
_geom_torsion_atom_site_label_3
_geom_torsion_atom_site_label_4
_geom_torsion
Zn1 O1 C1 O2 175.7(6)
Zn1 O1 C1 C2 -6.3(9)
C6 N1 C2 C3 3.2(12)
Zn1 N1 C2 C3 -174.4(6)
C6 N1 C2 C1 -177.8(6)
Zn1 N1 C2 C1 4.5(8)
O1 C1 C2 N1 1.2(11)
O2 C1 C2 N1 179.4(7)
O1 C1 C2 C3 -179.9(8)
O2 C1 C2 C3 -1.7(12)
N1 C2 C3 C4 -4.3(12)
C1 C2 C3 C4 176.9(7)
C2 C3 C4 C5 0.6(12)
C3 C4 C5 C6 3.9(12)
C3 C4 C5 C7 179.5(7)
C2 N1 C6 C5 1.7(12)
Zn1 N1 C6 C5 179.0(6)
C4 C5 C6 N1 -5.2(12)
C7 C5 C6 N1 179.2(7)
C6 C5 C7 C8 -46.2(12)
C4 C5 C7 C8 138.4(9)
C6 C5 C7 C14 130.2(9)
C4 C5 C7 C14 -45.2(11)
C14 C7 C8 C10 -2.2(12)
C5 C7 C8 C10 174.2(7)
C14 C7 C8 C9 175.9(7)
C5 C7 C8 C9 -7.6(12)
C10 C8 C9 O3 -42.2(11)
C7 C8 C9 O3 139.6(9)
C10 C8 C9 O4 134.9(8)
C7 C8 C9 O4 -43.3(11)
C7 C8 C10 C11 2.3(12)
C9 C8 C10 C11 -176.0(7)
C8 C10 C11 C13 -0.7(12)
C8 C10 C11 C12 177.4(7)
C10 C11 C12 O5 -15.3(13)
C13 C11 C12 O5 162.8(9)
C10 C11 C12 O6 160.7(7)
C13 C11 C12 O6 -21.2(11)
C10 C11 C13 C14 -0.9(12)
C12 C11 C13 C14 -178.9(7)
C11 C13 C14 C7 0.9(12)
C8 C7 C14 C13 0.6(12)
C5 C7 C14 C13 -176.0(7)
C19 N2 C15 C16 -0.5(16)
Zn1 N2 C15 C16 -175.1(8)
N2 C15 C16 C17 -1.0(17)
C15 C16 C17 C18 0.0(19)
C16 C17 C18 C19 2.2(18)
C15 N2 C19 C20 -179.3(9)
Zn1 N2 C19 C20 -4.3(11)
C15 N2 C19 C18 2.9(14)
Zn1 N2 C19 C18 178.0(7)
C17 C18 C19 N2 -3.8(16)
C17 C18 C19 C20 178.6(10)
C24 N3 C20 C21 4.8(14)
Zn1 N3 C20 C21 174.8(7)
C24 N3 C20 C19 -179.6(8)
Zn1 N3 C20 C19 -9.5(10)
N2 C19 C20 N3 9.3(13)
C18 C19 C20 N3 -173.0(9)
N2 C19 C20 C21 -175.2(10)
C18 C19 C20 C21 2.4(16)
N3 C20 C21 C22 -3.4(16)
C19 C20 C21 C22 -178.7(10)
C20 C21 C22 C23 -0.4(17)
C21 C22 C23 C24 2.7(17)
C20 N3 C24 C23 -2.4(15)
Zn1 N3 C24 C23 -171.0(8)
C22 C23 C24 N3 -1.4(17)
Zn2 O9 C25 O10 174.6(7)
Zn2 O9 C25 C26 -7.2(10)
C30 N4 C26 C27 -0.5(12)
Zn2 N4 C26 C27 -176.4(6)
C30 N4 C26 C25 -176.4(7)
Zn2 N4 C26 C25 7.7(9)
O10 C25 C26 C27 2.2(14)
O9 C25 C26 C27 -176.1(9)
O10 C25 C26 N4 178.0(8)
O9 C25 C26 N4 -0.4(12)
N4 C26 C27 C28 -0.5(14)
C25 C26 C27 C28 175.0(8)
C26 C27 C28 C29 -0.3(13)
C27 C28 C29 C30 1.9(12)
C27 C28 C29 C31 -177.4(7)
C26 N4 C30 C29 2.3(12)
Zn2 N4 C30 C29 177.5(6)
C28 C29 C30 N4 -3.0(12)
C31 C29 C30 N4 176.3(7)
C30 C29 C31 C32 -42.5(11)
C28 C29 C31 C32 136.7(8)
C30 C29 C31 C38 135.2(9)
C28 C29 C31 C38 -45.5(11)
C38 C31 C32 C34 -0.6(12)
C29 C31 C32 C34 177.3(7)
C38 C31 C32 C33 173.5(7)
C29 C31 C32 C33 -8.7(12)
C31 C32 C33 O11 -40.4(12)
C34 C32 C33 O11 133.7(8)
C31 C32 C33 O12 141.2(9)
C34 C32 C33 O12 -44.6(11)
C31 C32 C34 C35 -0.2(13)
C33 C32 C34 C35 -174.6(8)
C32 C34 C35 C37 0.0(13)
C32 C34 C35 C36 -176.4(8)
C37 C35 C36 O13 156.8(10)
C34 C35 C36 O13 -27.0(15)
C37 C35 C36 O14 -14.8(14)
C34 C35 C36 O14 161.4(9)
C34 C35 C37 C38 1.0(13)
C36 C35 C37 C38 177.3(8)
C35 C37 C38 C31 -1.7(13)
C32 C31 C38 C37 1.5(12)
C29 C31 C38 C37 -176.4(7)
C43 N5 C39 C40 -2.6(14)
Zn2 N5 C39 C40 -178.6(7)
N5 C39 C40 C41 1.7(19)
C39 C40 C41 C42 0(2)
C40 C41 C42 C43 -1.1(18)
C39 N5 C43 C42 1.9(14)
Zn2 N5 C43 C42 178.0(7)
C39 N5 C43 C44 -176.5(8)
Zn2 N5 C43 C44 -0.4(10)
C41 C42 C43 N5 0.0(15)
C41 C42 C43 C44 178.3(10)
C48 N6 C44 C45 4.6(13)
Zn2 N6 C44 C45 176.8(7)
C48 N6 C44 C43 -176.5(8)
Zn2 N6 C44 C43 -4.2(10)
N5 C43 C44 N6 3.2(12)
C42 C43 C44 N6 -175.3(8)
N5 C43 C44 C45 -177.9(9)
C42 C43 C44 C45 3.6(14)
N6 C44 C45 C46 -5.6(16)
C43 C44 C45 C46 175.5(9)
C44 C45 C46 C47 4.0(17)
C45 C46 C47 C48 -1.5(17)
C44 N6 C48 C47 -2.1(14)
Zn2 N6 C48 C47 -173.4(7)
C46 C47 C48 N6 0.5(16)
Zn3 O18 C49 O17 175.1(8)
Zn3 O18 C49 C50 -4.8(12)
C54 N7 C50 C51 -1.0(13)
Zn3 N7 C50 C51 177.9(7)
C54 N7 C50 C49 -177.6(7)
Zn3 N7 C50 C49 1.2(9)
O18 C49 C50 C51 -174.1(10)
O17 C49 C50 C51 6.0(14)
O18 C49 C50 N7 2.4(13)
O17 C49 C50 N7 -177.5(8)
N7 C50 C51 C52 0.9(15)
C49 C50 C51 C52 177.2(9)
C50 C51 C52 C53 -1.1(14)
C51 C52 C53 C54 1.2(12)
C51 C52 C53 C55 179.4(8)
C50 N7 C54 C53 1.2(12)
Zn3 N7 C54 C53 -177.5(6)
C52 C53 C54 N7 -1.4(12)
C55 C53 C54 N7 -179.6(7)
C52 C53 C55 C56 135.4(9)
C54 C53 C55 C56 -46.5(11)
C52 C53 C55 C62 -46.9(11)
C54 C53 C55 C62 131.2(8)
C62 C55 C56 C58 -0.8(12)
C53 C55 C56 C58 176.8(7)
C62 C55 C56 C57 172.6(7)
C53 C55 C56 C57 -9.7(12)
C55 C56 C57 O20 139.0(9)
C58 C56 C57 O20 -47.4(11)
C55 C56 C57 O19 -45.1(11)
C58 C56 C57 O19 128.5(8)
C55 C56 C58 C59 0.5(12)
C57 C56 C58 C59 -173.4(7)
C56 C58 C59 C61 0.0(12)
C56 C58 C59 C60 -178.2(7)
C58 C59 C60 O21 -20.7(14)
C61 C59 C60 O21 161.2(10)
C58 C59 C60 O22 166.8(8)
C61 C59 C60 O22 -11.3(14)
C58 C59 C61 C62 -0.1(13)
C60 C59 C61 C62 177.9(8)
C59 C61 C62 C55 -0.2(13)
C56 C55 C62 C61 0.7(12)
C53 C55 C62 C61 -177.1(7)
C67 N8 C63 C64 2.6(16)
Zn3 N8 C63 C64 -177.2(8)
N8 C63 C64 C65 -1.8(17)
C63 C64 C65 C66 0.9(19)
C64 C65 C66 C67 -0.8(19)
C65 C66 C67 N8 1.4(15)
C65 C66 C67 C68 177.4(11)
C63 N8 C67 C66 -2.4(15)
Zn3 N8 C67 C66 177.4(7)
C63 N8 C67 C68 -178.8(9)
Zn3 N8 C67 C68 1.0(12)
C72 N9 C68 C69 5.2(16)
Zn3 N9 C68 C69 172.2(9)
C72 N9 C68 C67 -177.1(9)
Zn3 N9 C68 C67 -10.0(11)
C66 C67 C68 N9 -169.9(10)
N8 C67 C68 N9 6.2(14)
C66 C67 C68 C69 7.9(17)
N8 C67 C68 C69 -176.0(10)
N9 C68 C69 C70 -6.6(19)
C67 C68 C69 C70 175.8(11)
C68 C69 C70 C71 6.3(19)
C69 C70 C71 C72 -5(2)
C70 C71 C72 N9 4(2)
C68 N9 C72 C71 -3.9(17)
Zn3 N9 C72 C71 -169.6(9)
Zn4 O25 C73 O26 -177.7(7)
Zn4 O25 C73 C74 6.5(10)
C78 N10 C74 C75 -2.4(12)
Zn4 N10 C74 C75 177.5(6)
C78 N10 C74 C73 178.8(7)
Zn4 N10 C74 C73 -1.4(9)
O25 C73 C74 N10 -3.6(12)
O26 C73 C74 N10 -179.6(8)
O25 C73 C74 C75 177.6(8)
O26 C73 C74 C75 1.6(13)
N10 C74 C75 C76 3.3(13)
C73 C74 C75 C76 -178.0(7)
C74 C75 C76 C77 -1.2(12)
C75 C76 C77 C78 -1.5(12)
C75 C76 C77 C79 -179.7(7)
C74 N10 C78 C77 -0.5(12)
Zn4 N10 C78 C77 179.7(6)
C76 C77 C78 N10 2.5(12)
C79 C77 C78 N10 -179.4(7)
C78 C77 C79 C86 -133.5(8)
C76 C77 C79 C86 44.6(11)
C78 C77 C79 C80 43.7(11)
C76 C77 C79 C80 -138.1(8)
C86 C79 C80 C82 3.1(11)
C77 C79 C80 C82 -174.2(7)
C86 C79 C80 C81 -172.3(7)
C77 C79 C80 C81 10.4(12)
C79 C80 C81 O27 -143.0(8)
C82 C80 C81 O27 41.4(11)
C79 C80 C81 O28 39.6(11)
C82 C80 C81 O28 -136.0(7)
C79 C80 C82 C83 -4.7(11)
C81 C80 C82 C83 171.0(7)
C80 C82 C83 C85 3.4(12)
C80 C82 C83 C84 -177.6(7)
C85 C83 C84 O30 -11.9(13)
C82 C83 C84 O30 169.1(9)
C85 C83 C84 O29 171.0(8)
C82 C83 C84 O29 -8.0(12)
C82 C83 C85 C86 -0.3(12)
C84 C83 C85 C86 -179.3(7)
C80 C79 C86 C85 0.0(12)
C77 C79 C86 C85 177.3(7)
C83 C85 C86 C79 -1.4(12)
Zn5 O33 C87 O34 177.0(7)
Zn5 O33 C87 C88 -7.0(11)
C92 N13 C88 C89 2.6(13)
Zn5 N13 C88 C89 -175.6(7)
C92 N13 C88 C87 -177.5(7)
Zn5 N13 C88 C87 4.3(9)
O33 C87 C88 N13 2.0(12)
O34 C87 C88 N13 178.3(8)
O33 C87 C88 C89 -178.1(9)
O34 C87 C88 C89 -1.8(14)
N13 C88 C89 C90 -4.6(15)
C87 C88 C89 C90 175.5(8)
C88 C89 C90 C91 2.0(14)
C89 C90 C91 C92 2.1(13)
C89 C90 C91 C93 -179.9(8)
C88 N13 C92 C91 1.8(12)
Zn5 N13 C92 C91 179.7(6)
C90 C91 C92 N13 -4.1(13)
C93 C91 C92 N13 177.9(7)
C90 C91 C93 C100 -42.4(12)
C92 C91 C93 C100 135.5(9)
C90 C91 C93 C94 140.9(9)
C92 C91 C93 C94 -41.2(12)
C100 C93 C94 C96 -1.6(12)
C91 C93 C94 C96 175.3(7)
C100 C93 C94 C95 171.1(7)
C91 C93 C94 C95 -12.0(12)
C96 C94 C95 O35 -44.2(11)
C93 C94 C95 O35 142.5(9)
C96 C94 C95 O36 135.9(8)
C93 C94 C95 O36 -37.4(12)
C93 C94 C96 C97 2.3(12)
C95 C94 C96 C97 -170.9(7)
C94 C96 C97 C99 -0.5(12)
C94 C96 C97 C98 -179.1(7)
C99 C97 C98 O38 14.6(13)
C96 C97 C98 O38 -166.8(8)
C99 C97 C98 O37 -169.2(8)
C96 C97 C98 O37 9.3(13)
C96 C97 C99 C100 -2.1(13)
C98 C97 C99 C100 176.5(8)
C97 C99 C100 C93 2.9(14)
C94 C93 C100 C99 -1.1(13)
C91 C93 C100 C99 -178.1(8)
C105 N14 C101 C102 -1.5(13)
Zn5 N14 C101 C102 -172.4(7)
N14 C101 C102 C103 0.4(15)
C101 C102 C103 C104 -0.3(15)
C102 C103 C104 C105 1.5(15)
C103 C104 C105 N14 -2.7(15)
C103 C104 C105 C106 177.3(9)
C101 N14 C105 C104 2.6(12)
Zn5 N14 C105 C104 174.6(7)
C101 N14 C105 C106 -177.4(7)
Zn5 N14 C105 C106 -5.4(9)
C110 N15 C106 C107 3.2(14)
Zn5 N15 C106 C107 176.2(6)
C110 N15 C106 C105 -178.0(8)
Zn5 N15 C106 C105 -5.0(10)
C104 C105 C106 N15 -173.1(9)
N14 C105 C106 N15 6.9(11)
C104 C105 C106 C107 5.8(14)
N14 C105 C106 C107 -174.2(8)
N15 C106 C107 C108 -2.6(14)
C105 C106 C107 C108 178.5(9)
C106 C107 C108 C109 -0.2(16)
C107 C108 C109 C110 2.5(18)
C106 N15 C110 C109 -0.8(14)
Zn5 N15 C110 C109 -173.3(8)
C108 C109 C110 N15 -2.0(17)
C115 N11 C111 C112 1.2(14)
Zn4 N11 C111 C112 170.0(8)
N11 C111 C112 C113 1.2(17)
C111 C112 C113 C114 -3.0(18)
C112 C113 C114 C115 2.4(17)
C111 N11 C115 C114 -1.9(13)
Zn4 N11 C115 C114 -171.9(7)
C111 N11 C115 C116 175.6(8)
Zn4 N11 C115 C116 5.6(10)
C113 C114 C115 N11 0.2(15)
C113 C114 C115 C116 -177.2(9)
C120 N12 C116 C117 -1.1(13)
Zn4 N12 C116 C117 -175.1(6)
C120 N12 C116 C115 175.2(8)
Zn4 N12 C116 C115 1.2(10)
N11 C115 C116 N12 -4.6(12)
C114 C115 C116 N12 172.9(8)
N11 C115 C116 C117 171.3(9)
C114 C115 C116 C117 -11.2(14)
N12 C116 C117 C118 0.4(14)
C115 C116 C117 C118 -175.4(9)
C116 C117 C118 C119 1.1(16)
C117 C118 C119 C120 -2.0(17)
C116 N12 C120 C119 0.2(14)
Zn4 N12 C120 C119 173.8(7)
C118 C119 C120 N12 1.4(16)
